data_2206020
loop_
_publ_author_name
'Tursina, Anna I.'
'Nesterenko, Sergei N.'
'No\"el, Henri'
'Seropegin, Yuri D.'

_publ_section_title
;
 A new ternary indide, Ce~20~Pd~36~In~67~
;
_journal_issue 6
_journal_name_full 'Acta Crystallographica Section E'
_journal_page_first i99
_journal_page_last i101
_journal_paper_doi 10.1107/S1600536805013048
_journal_volume 61
_journal_year 2005
_chemical_formula_iupac 'Ce20 Pd36 In67'
_chemical_formula_moiety 'Ce20 In67 Pd36'
_chemical_formula_sum 'Ce20 In67 Pd36'
_chemical_formula_weight 14325.74
_chemical_name_common 'cerium palladium indide'
_chemical_name_systematic 'cerium palladium indide'
_space_group_IT_number 216
_symmetry_cell_setting cubic
_symmetry_space_group_name_Hall 'F -4 2 3'
_symmetry_space_group_name_H-M 'F -4 3 m'
_atom_sites_solution_hydrogens none
_atom_sites_solution_primary direct
_atom_sites_solution_secondary difmap
_audit_creation_method SHELXL-97
_cell_angle_alpha 90.00
_cell_angle_beta 90.00
_cell_angle_gamma 90.00
_cell_formula_units_Z 4
_cell_length_a 21.8382(8)
_cell_length_b 21.8382(8)
_cell_length_c 21.8382(8)
_cell_measurement_reflns_used 23
_cell_measurement_temperature 291(2)
_cell_measurement_theta_max 16.35
_cell_measurement_theta_min 14.17
_cell_volume 10414.8(7)
_computing_cell_refinement 'CAD-4 EXPRESS'
_computing_data_collection 'CAD-4 EXPRESS (Enraf--Nonius, 1994)'
_computing_data_reduction 'XCAD4 (Harms & Wocadlo, 1995)'
_computing_molecular_graphics 'DIAMOND (Brandenburg, 1998) and ORTEP-3 (Farrugia, 1997)'
_computing_publication_material 'WinGX publication routines (Farrugia, 1999)'
_computing_structure_refinement 'SHELXL97 (Sheldrick, 1997)'
_computing_structure_solution 'SHELXS97 (Sheldrick, 1997)'
_diffrn_ambient_temperature 291(2)
_diffrn_measured_fraction_theta_full 0.998
_diffrn_measured_fraction_theta_max 0.998
_diffrn_measurement_device_type 'Enraf--Nonius CAD-4'
_diffrn_measurement_method \w
_diffrn_radiation_monochromator graphite
_diffrn_radiation_source 'fine-focus sealed tube'
_diffrn_radiation_type MoK\a
_diffrn_radiation_wavelength 0.71073
_diffrn_reflns_av_R_equivalents 0.0553
_diffrn_reflns_av_sigmaI/netI 0.0287
_diffrn_reflns_limit_h_max 32
_diffrn_reflns_limit_h_min 0
_diffrn_reflns_limit_k_max 32
_diffrn_reflns_limit_k_min 0
_diffrn_reflns_limit_l_max 8
_diffrn_reflns_limit_l_min -32
_diffrn_reflns_number 9710
_diffrn_reflns_theta_full 31.92
_diffrn_reflns_theta_max 31.92
_diffrn_reflns_theta_min 2.64
_diffrn_standards_decay_% 0
_diffrn_standards_interval_time 120
_diffrn_standards_number 2
_exptl_absorpt_coefficient_mu 29.042
_exptl_absorpt_correction_T_max 0.418
_exptl_absorpt_correction_T_min 0.207
_exptl_absorpt_correction_type psi-scan
_exptl_absorpt_process_details '(North et al., 1968)'
_exptl_crystal_colour 'metallic light grey'
_exptl_crystal_density_diffrn 9.136
_exptl_crystal_density_meas ?
_exptl_crystal_density_method .
_exptl_crystal_description prism
_exptl_crystal_F_000 24396
_exptl_crystal_size_max 0.12
_exptl_crystal_size_mid 0.05
_exptl_crystal_size_min 0.03
_refine_diff_density_max 1.974
_refine_diff_density_min -2.807
_refine_ls_abs_structure_details 'Flack, 1983'
_refine_ls_abs_structure_Flack 0.16(7)
_refine_ls_extinction_coef 0.0000133(11)
_refine_ls_extinction_expression Fc^*^=kFc[1+0.001xFc^2^\l^3^/sin(2\q)]^-1/4^
_refine_ls_extinction_method SHELXL97
_refine_ls_goodness_of_fit_ref 1.256
_refine_ls_hydrogen_treatment none
_refine_ls_matrix_type full
_refine_ls_number_parameters 90
_refine_ls_number_reflns 958
_refine_ls_number_restraints 0
_refine_ls_restrained_S_all 1.256
_refine_ls_R_factor_all 0.0395
_refine_ls_R_factor_gt 0.0339
_refine_ls_shift/su_max 0.000
_refine_ls_shift/su_mean 0.000
_refine_ls_structure_factor_coef Fsqd
_refine_ls_weighting_details 'calc w = 1/[\s^2^(Fo^2^)+(0.0194P)^2^+1250.5768P] where P = (Fo^2^+2Fc^2^)/3'
_refine_ls_weighting_scheme calc
_refine_ls_wR_factor_gt 0.0724
_refine_ls_wR_factor_ref 0.0792
_reflns_number_gt 897
_reflns_number_total 958
_reflns_threshold_expression I>2\s(I)
_cod_data_source_file mg6031.cif
_cod_data_source_block I
_cod_database_code 2206020

loop_
_symmetry_equiv_pos_as_xyz
'x, y, z'
'x, -y, -z'
'-x, -y, z'
'-x, y, -z'
'y, -x, -z'
'-y, -x, z'
'-y, x, -z'
'y, x, z'
'y, z, x'
'-y, -z, x'
'y, -z, -x'
'-y, z, -x'
'z, -y, -x'
'z, y, x'
'-z, y, -x'
'-z, -y, x'
'z, x, y'
'-z, x, -y'
'-z, -x, y'
'z, -x, -y'
'x, z, y'
'x, -z, -y'
'-x, z, -y'
'-x, -z, y'
'x, y+1/2, z+1/2'
'x, -y+1/2, -z+1/2'
'-x, -y+1/2, z+1/2'
'-x, y+1/2, -z+1/2'
'y, -x+1/2, -z+1/2'
'-y, -x+1/2, z+1/2'
'-y, x+1/2, -z+1/2'
'y, x+1/2, z+1/2'
'y, z+1/2, x+1/2'
'-y, -z+1/2, x+1/2'
'y, -z+1/2, -x+1/2'
'-y, z+1/2, -x+1/2'
'z, -y+1/2, -x+1/2'
'z, y+1/2, x+1/2'
'-z, y+1/2, -x+1/2'
'-z, -y+1/2, x+1/2'
'z, x+1/2, y+1/2'
'-z, x+1/2, -y+1/2'
'-z, -x+1/2, y+1/2'
'z, -x+1/2, -y+1/2'
'x, z+1/2, y+1/2'
'x, -z+1/2, -y+1/2'
'-x, z+1/2, -y+1/2'
'-x, -z+1/2, y+1/2'
'x+1/2, y, z+1/2'
'x+1/2, -y, -z+1/2'
'-x+1/2, -y, z+1/2'
'-x+1/2, y, -z+1/2'
'y+1/2, -x, -z+1/2'
'-y+1/2, -x, z+1/2'
'-y+1/2, x, -z+1/2'
'y+1/2, x, z+1/2'
'y+1/2, z, x+1/2'
'-y+1/2, -z, x+1/2'
'y+1/2, -z, -x+1/2'
'-y+1/2, z, -x+1/2'
'z+1/2, -y, -x+1/2'
'z+1/2, y, x+1/2'
'-z+1/2, y, -x+1/2'
'-z+1/2, -y, x+1/2'
'z+1/2, x, y+1/2'
'-z+1/2, x, -y+1/2'
'-z+1/2, -x, y+1/2'
'z+1/2, -x, -y+1/2'
'x+1/2, z, y+1/2'
'x+1/2, -z, -y+1/2'
'-x+1/2, z, -y+1/2'
'-x+1/2, -z, y+1/2'
'x+1/2, y+1/2, z'
'x+1/2, -y+1/2, -z'
'-x+1/2, -y+1/2, z'
'-x+1/2, y+1/2, -z'
'y+1/2, -x+1/2, -z'
'-y+1/2, -x+1/2, z'
'-y+1/2, x+1/2, -z'
'y+1/2, x+1/2, z'
'y+1/2, z+1/2, x'
'-y+1/2, -z+1/2, x'
'y+1/2, -z+1/2, -x'
'-y+1/2, z+1/2, -x'
'z+1/2, -y+1/2, -x'
'z+1/2, y+1/2, x'
'-z+1/2, y+1/2, -x'
'-z+1/2, -y+1/2, x'
'z+1/2, x+1/2, y'
'-z+1/2, x+1/2, -y'
'-z+1/2, -x+1/2, y'
'z+1/2, -x+1/2, -y'
'x+1/2, z+1/2, y'
'x+1/2, -z+1/2, -y'
'-x+1/2, z+1/2, -y'
'-x+1/2, -z+1/2, y'

loop_
_atom_site_label
_atom_site_fract_x
_atom_site_fract_y
_atom_site_fract_z
_atom_site_U_iso_or_equiv
_atom_site_adp_type
_atom_site_calc_flag
_atom_site_refinement_flags
_atom_site_occupancy
_atom_site_type_symbol
Ce1 0.56596(7) 0.2500 0.2500 0.0096(3) Uani d S 1 Ce
Ce2 0.30135(8) 0.0000 0.0000 0.0116(3) Uani d S 1 Ce
Ce3 0.15468(6) 0.15468(6) 0.15468(6) 0.0152(4) Uani d S 1 Ce
Ce4 0.90456(6) 0.90456(6) 0.90456(6) 0.0139(4) Uani d S 1 Ce
Pd1 0.01816(9) 0.1369(2) 0.2266(4) 0.0133(10) Uani d P 0.66(2) Pd
Pd2 0.01855(17) 0.1222(4) 0.2045(6) 0.0097(16) Uani d P 0.34(2) Pd
Pd3 0.42548(8) 0.42548(8) 0.42548(8) 0.0127(5) Uani d S 1 Pd
Pd4 0.62624(10) 0.62624(10) 0.62624(10) 0.0247(7) Uani d S 1 Pd
Pd5 0.82149(7) 0.82149(7) 0.82149(7) 0.0098(5) Uani d S 1 Pd
In1 0.04297(9) 0.04297(9) 0.15087(13) 0.0209(7) Uani d SP 0.677(7) In
In2 0.04397(16) 0.04397(16) 0.1100(3) 0.0165(15) Uani d SP 0.323(7) In
In3 0.10226(5) 0.10226(5) 0.75266(8) 0.0133(3) Uani d S 1 In
In4 0.11123(7) 0.11123(7) 0.29680(8) 0.0250(4) Uani d S 1 In
In5 0.14783(5) 0.14783(5) 0.50678(8) 0.0166(3) Uani d S 1 In
In6 0.08498(9) 0.2500 0.2500 0.0121(4) Uani d S 1 In
In7 0.29605(9) 0.29605(9) 0.29605(9) 0.0198(6) Uani d S 1 In
In8 0.55139(7) 0.55139(7) 0.55139(7) 0.0094(4) Uani d S 1 In
In9 0.69790(7) 0.69790(7) 0.69790(7) 0.0096(4) Uani d S 1 In
In10 0.0000 0.0000 0.0000 0.0145(10) Uani d S 1 In

loop_
_atom_site_aniso_label
_atom_site_aniso_U_11
_atom_site_aniso_U_22
_atom_site_aniso_U_33
_atom_site_aniso_U_12
_atom_site_aniso_U_13
_atom_site_aniso_U_23
Ce1 0.0075(6) 0.0106(4) 0.0106(4) 0.000 0.000 -0.0001(6)
Ce2 0.0125(7) 0.0111(4) 0.0111(4) 0.000 0.000 0.0007(6)
Ce3 0.0152(4) 0.0152(4) 0.0152(4) -0.0007(4) -0.0007(4) -0.0007(4)
Ce4 0.0139(4) 0.0139(4) 0.0139(4) -0.0015(4) -0.0015(4) -0.0015(4)
Pd1 0.0139(8) 0.0122(13) 0.014(2) -0.0022(7) 0.0013(8) 0.0012(15)
Pd2 0.0119(14) 0.010(2) 0.007(3) -0.0005(11) -0.0003(13) -0.003(2)
Pd3 0.0127(5) 0.0127(5) 0.0127(5) -0.0007(5) -0.0007(5) -0.0007(5)
Pd4 0.0247(7) 0.0247(7) 0.0247(7) -0.0048(7) -0.0048(7) -0.0048(7)
Pd5 0.0098(5) 0.0098(5) 0.0098(5) -0.0008(5) -0.0008(5) -0.0008(5)
In1 0.0252(9) 0.0252(9) 0.0124(15) 0.0046(10) -0.0019(7) -0.0019(7)
In2 0.0150(15) 0.0150(15) 0.019(3) 0.0006(16) 0.0014(13) 0.0014(13)
In3 0.0122(4) 0.0122(4) 0.0155(6) -0.0032(5) -0.0009(4) -0.0009(4)
In4 0.0272(6) 0.0272(6) 0.0205(8) 0.0003(7) 0.0027(5) 0.0027(5)
In5 0.0140(4) 0.0140(4) 0.0218(8) -0.0020(5) -0.0003(4) -0.0003(4)
In6 0.0089(8) 0.0137(5) 0.0137(5) 0.000 0.000 -0.0033(8)
In7 0.0198(6) 0.0198(6) 0.0198(6) 0.0028(7) 0.0028(7) 0.0028(7)
In8 0.0094(4) 0.0094(4) 0.0094(4) 0.0000(5) 0.0000(5) 0.0000(5)
In9 0.0096(4) 0.0096(4) 0.0096(4) 0.0008(5) 0.0008(5) 0.0008(5)
In10 0.0145(10) 0.0145(10) 0.0145(10) 0.000 0.000 0.000

loop_
_atom_type_symbol
_atom_type_description
_atom_type_scat_dispersion_real
_atom_type_scat_dispersion_imag
_atom_type_scat_source
Ce Ce -0.2486 2.6331 'International Tables Vol C Tables 4.2.6.8 and 6.1.1.4'
In In -0.7276 1.3100 'International Tables Vol C Tables 4.2.6.8 and 6.1.1.4'
Pd Pd -0.9988 1.0072 'International Tables Vol C Tables 4.2.6.8 and 6.1.1.4'

loop_
_geom_angle_atom_site_label_1
_geom_angle_atom_site_label_2
_geom_angle_atom_site_label_3
_geom_angle_site_symmetry_1
_geom_angle_site_symmetry_3
_geom_angle
Pd1 Ce1 Pd1 96 52 85.0(3)
Pd1 Ce1 Pd1 96 75 52.70(19)
Pd1 Ce1 Pd1 52 75 107.85(16)
Pd1 Ce1 Pd1 96 71 107.85(16)
Pd1 Ce1 Pd1 52 71 52.70(19)
Pd1 Ce1 Pd1 75 71 85.0(3)
Pd1 Ce1 In6 96 75 53.93(8)
Pd1 Ce1 In6 52 75 53.93(8)
Pd1 Ce1 In6 75 75 53.93(8)
Pd1 Ce1 In6 71 75 53.93(8)
Pd1 Ce1 In9 96 2_566 136.93(13)
Pd1 Ce1 In9 52 2_566 136.93(13)
Pd1 Ce1 In9 75 2_566 107.32(5)
Pd1 Ce1 In9 71 2_566 107.32(5)
In6 Ce1 In9 75 2_566 150.82(5)
Pd1 Ce1 In9 96 25_544 107.32(5)
Pd1 Ce1 In9 52 25_544 107.32(5)
Pd1 Ce1 In9 75 25_544 136.93(13)
Pd1 Ce1 In9 71 25_544 136.93(13)
In6 Ce1 In9 75 25_544 150.82(5)
In9 Ce1 In9 2_566 25_544 58.37(9)
Pd1 Ce1 Pd5 96 76_646 89.24(12)
Pd1 Ce1 Pd5 52 76_646 152.80(7)
Pd1 Ce1 Pd5 75 76_646 89.24(12)
Pd1 Ce1 Pd5 71 76_646 152.80(7)
In6 Ce1 Pd5 75 76_646 138.07(5)
In9 Ce1 Pd5 2_566 76_646 49.49(5)
In9 Ce1 Pd5 25_544 76_646 49.49(5)
Pd1 Ce1 Pd5 96 51_664 152.80(7)
Pd1 Ce1 Pd5 52 51_664 89.24(12)
Pd1 Ce1 Pd5 75 51_664 152.80(7)
Pd1 Ce1 Pd5 71 51_664 89.24(12)
In6 Ce1 Pd5 75 51_664 138.07(5)
In9 Ce1 Pd5 2_566 51_664 49.49(5)
In9 Ce1 Pd5 25_544 51_664 49.49(5)
Pd5 Ce1 Pd5 76_646 51_664 83.86(10)
Pd1 Ce1 In3 96 59_565 155.77(6)
Pd1 Ce1 In3 52 59_565 88.15(14)
Pd1 Ce1 In3 75 59_565 108.26(12)
Pd1 Ce1 In3 71 59_565 50.89(6)
In6 Ce1 In3 75 59_565 103.80(3)
In9 Ce1 In3 2_566 59_565 57.52(4)
In9 Ce1 In3 25_544 59_565 96.92(5)
Pd5 Ce1 In3 76_646 59_565 106.83(5)
Pd5 Ce1 In3 51_664 59_565 49.87(3)
Pd1 Ce1 In3 96 74_556 88.15(14)
Pd1 Ce1 In3 52 74_556 155.77(6)
Pd1 Ce1 In3 75 74_556 50.89(6)
Pd1 Ce1 In3 71 74_556 108.26(12)
In6 Ce1 In3 75 74_556 103.80(3)
In9 Ce1 In3 2_566 74_556 57.52(4)
In9 Ce1 In3 25_544 74_556 96.92(5)
Pd5 Ce1 In3 76_646 74_556 49.87(3)
Pd5 Ce1 In3 51_664 74_556 106.83(5)
In3 Ce1 In3 59_565 74_556 88.68(6)
Pd1 Ce1 In3 96 81_545 50.89(6)
Pd1 Ce1 In3 52 81_545 108.26(12)
Pd1 Ce1 In3 75 81_545 88.15(14)
Pd1 Ce1 In3 71 81_545 155.77(6)
In6 Ce1 In3 75 81_545 103.80(3)
In9 Ce1 In3 2_566 81_545 96.92(5)
In9 Ce1 In3 25_544 81_545 57.52(4)
Pd5 Ce1 In3 76_646 81_545 49.87(3)
Pd5 Ce1 In3 51_664 81_545 106.83(5)
In3 Ce1 In3 59_565 81_545 152.39(6)
In3 Ce1 In3 74_556 81_545 84.79(6)
Pd1 Ce1 In3 96 49_554 108.26(12)
Pd1 Ce1 In3 52 49_554 50.89(6)
Pd1 Ce1 In3 75 49_554 155.77(6)
Pd1 Ce1 In3 71 49_554 88.15(14)
In6 Ce1 In3 75 49_554 103.80(3)
In9 Ce1 In3 2_566 49_554 96.92(5)
In9 Ce1 In3 25_544 49_554 57.52(4)
Pd5 Ce1 In3 76_646 49_554 106.83(5)
Pd5 Ce1 In3 51_664 49_554 49.87(3)
In3 Ce1 In3 59_565 49_554 84.79(6)
In3 Ce1 In3 74_556 49_554 152.39(6)
In3 Ce1 In3 81_545 49_554 88.68(6)
Pd1 Ce1 In5 96 14 50.66(13)
Pd1 Ce1 In5 52 14 50.66(13)
Pd1 Ce1 In5 75 14 100.81(7)
Pd1 Ce1 In5 71 14 100.81(7)
In6 Ce1 In5 75 14 67.73(4)
In9 Ce1 In5 2_566 14 141.45(6)
In9 Ce1 In5 25_544 14 83.09(5)
Pd5 Ce1 In5 76_646 14 106.38(3)
Pd5 Ce1 In5 51_664 14 106.38(3)
In3 Ce1 In5 59_565 14 135.59(3)
In3 Ce1 In5 74_556 14 135.59(3)
In3 Ce1 In5 81_545 14 57.76(3)
In3 Ce1 In5 49_554 14 57.76(3)
Pd1 Ce1 In5 96 37 100.81(7)
Pd1 Ce1 In5 52 37 100.81(7)
Pd1 Ce1 In5 75 37 50.66(13)
Pd1 Ce1 In5 71 37 50.66(13)
In6 Ce1 In5 75 37 67.73(4)
In9 Ce1 In5 2_566 37 83.09(5)
In9 Ce1 In5 25_544 37 141.45(6)
Pd5 Ce1 In5 76_646 37 106.38(3)
Pd5 Ce1 In5 51_664 37 106.38(3)
In3 Ce1 In5 59_565 37 57.76(3)
In3 Ce1 In5 74_556 37 57.76(3)
In3 Ce1 In5 81_545 37 135.59(3)
In3 Ce1 In5 49_554 37 135.59(3)
In5 Ce1 In5 14 37 135.46(7)
Pd1 Ce1 Pd2 96 52 92.6(3)
Pd1 Ce1 Pd2 52 52 7.75(8)
Pd1 Ce1 Pd2 75 52 111.60(18)
Pd1 Ce1 Pd2 71 52 48.1(2)
In6 Ce1 Pd2 75 52 58.08(12)
In9 Ce1 Pd2 2_566 52 129.74(17)
In9 Ce1 Pd2 25_544 52 106.50(7)
Pd5 Ce1 Pd2 76_646 52 154.92(7)
Pd5 Ce1 Pd2 51_664 52 83.17(15)
In3 Ce1 Pd2 59_565 52 80.56(18)
In3 Ce1 Pd2 74_556 52 155.17(8)
In3 Ce1 Pd2 81_545 52 114.61(16)
In3 Ce1 Pd2 49_554 52 49.07(7)
In5 Ce1 Pd2 14 52 57.49(17)
In5 Ce1 Pd2 37 52 97.85(10)
Pd1 Ce1 Pd2 96 96 7.75(8)
Pd1 Ce1 Pd2 52 96 92.6(3)
Pd1 Ce1 Pd2 75 96 48.1(2)
Pd1 Ce1 Pd2 71 96 111.60(18)
In6 Ce1 Pd2 75 96 58.08(12)
In9 Ce1 Pd2 2_566 96 129.74(17)
In9 Ce1 Pd2 25_544 96 106.50(7)
Pd5 Ce1 Pd2 76_646 96 83.17(15)
Pd5 Ce1 Pd2 51_664 96 154.92(7)
In3 Ce1 Pd2 59_565 96 155.17(8)
In3 Ce1 Pd2 74_556 96 80.56(18)
In3 Ce1 Pd2 81_545 96 49.07(7)
In3 Ce1 Pd2 49_554 96 114.61(16)
In5 Ce1 Pd2 14 96 57.49(17)
In5 Ce1 Pd2 37 96 97.85(10)
Pd2 Ce1 Pd2 52 96 100.1(4)
Pd1 Ce1 Pd2 96 75 48.1(2)
Pd1 Ce1 Pd2 52 75 111.60(18)
Pd1 Ce1 Pd2 75 75 7.75(8)
Pd1 Ce1 Pd2 71 75 92.6(3)
In6 Ce1 Pd2 75 75 58.08(12)
In9 Ce1 Pd2 2_566 75 106.50(7)
In9 Ce1 Pd2 25_544 75 129.74(17)
Pd5 Ce1 Pd2 76_646 75 83.17(15)
Pd5 Ce1 Pd2 51_664 75 154.92(7)
In3 Ce1 Pd2 59_565 75 114.61(16)
In3 Ce1 Pd2 74_556 75 49.07(7)
In3 Ce1 Pd2 81_545 75 80.56(18)
In3 Ce1 Pd2 49_554 75 155.17(8)
In5 Ce1 Pd2 14 75 97.85(10)
In5 Ce1 Pd2 37 75 57.49(17)
Pd2 Ce1 Pd2 52 75 116.2(2)
Pd2 Ce1 Pd2 96 75 42.7(3)
Pd1 Ce1 Pd2 96 71 111.60(18)
Pd1 Ce1 Pd2 52 71 48.1(2)
Pd1 Ce1 Pd2 75 71 92.6(3)
Pd1 Ce1 Pd2 71 71 7.75(8)
In6 Ce1 Pd2 75 71 58.08(12)
In9 Ce1 Pd2 2_566 71 106.50(7)
In9 Ce1 Pd2 25_544 71 129.74(17)
Pd5 Ce1 Pd2 76_646 71 154.92(7)
Pd5 Ce1 Pd2 51_664 71 83.17(15)
In3 Ce1 Pd2 59_565 71 49.07(7)
In3 Ce1 Pd2 74_556 71 114.61(16)
In3 Ce1 Pd2 81_545 71 155.17(8)
In3 Ce1 Pd2 49_554 71 80.56(18)
In5 Ce1 Pd2 14 71 97.85(10)
In5 Ce1 Pd2 37 71 57.49(17)
Pd2 Ce1 Pd2 52 71 42.7(3)
Pd2 Ce1 Pd2 96 71 116.2(2)
Pd2 Ce1 Pd2 75 71 100.1(4)
In3 Ce2 In3 16_655 15_655 139.05(8)
In3 Ce2 In5 16_655 82 57.25(3)
In3 Ce2 In5 15_655 82 140.19(3)
In3 Ce2 In5 16_655 52 140.19(3)
In3 Ce2 In5 15_655 52 57.25(3)
In5 Ce2 In5 82 52 88.65(6)
In3 Ce2 In5 16_655 84_545 140.19(3)
In3 Ce2 In5 15_655 84_545 57.25(3)
In5 Ce2 In5 82 84_545 142.10(7)
In5 Ce2 In5 52 84_545 79.20(6)
In3 Ce2 In5 16_655 51_554 57.25(3)
In3 Ce2 In5 15_655 51_554 140.19(3)
In5 Ce2 In5 82 51_554 79.20(6)
In5 Ce2 In5 52 51_554 142.10(7)
In5 Ce2 In5 84_545 51_554 88.65(6)
In3 Ce2 Pd2 16_655 13 49.23(8)
In3 Ce2 Pd2 15_655 13 102.81(19)
In5 Ce2 Pd2 82 13 106.15(10)
In5 Ce2 Pd2 52 13 158.5(2)
In5 Ce2 Pd2 84_545 13 97.03(9)
In5 Ce2 Pd2 51_554 13 58.0(3)
In3 Ce2 Pd2 16_655 20 102.81(19)
In3 Ce2 Pd2 15_655 20 49.23(8)
In5 Ce2 Pd2 82 20 158.5(2)
In5 Ce2 Pd2 52 20 106.15(10)
In5 Ce2 Pd2 84_545 20 58.0(3)
In5 Ce2 Pd2 51_554 20 97.03(9)
Pd2 Ce2 Pd2 13 20 55.7(3)
In3 Ce2 Pd2 16_655 17 49.23(8)
In3 Ce2 Pd2 15_655 17 102.81(19)
In5 Ce2 Pd2 82 17 58.0(3)
In5 Ce2 Pd2 52 17 97.03(9)
In5 Ce2 Pd2 84_545 17 158.5(2)
In5 Ce2 Pd2 51_554 17 106.15(10)
Pd2 Ce2 Pd2 13 17 78.7(3)
Pd2 Ce2 Pd2 20 17 103.9(5)
In3 Ce2 Pd2 16_655 14 102.81(19)
In3 Ce2 Pd2 15_655 14 49.23(8)
In5 Ce2 Pd2 82 14 97.03(9)
In5 Ce2 Pd2 52 14 58.0(3)
In5 Ce2 Pd2 84_545 14 106.15(10)
In5 Ce2 Pd2 51_554 14 158.5(2)
Pd2 Ce2 Pd2 13 14 103.9(5)
Pd2 Ce2 Pd2 20 14 78.7(3)
Pd2 Ce2 Pd2 17 14 55.7(3)
In3 Ce2 Pd1 16_655 20 109.54(11)
In3 Ce2 Pd1 15_655 20 48.13(4)
In5 Ce2 Pd1 82 20 166.73(12)
In5 Ce2 Pd1 52 20 103.06(6)
In5 Ce2 Pd1 84_545 20 48.38(16)
In5 Ce2 Pd1 51_554 20 94.77(6)
Pd2 Ce2 Pd1 13 20 60.89(18)
Pd2 Ce2 Pd1 20 20 9.69(11)
Pd2 Ce2 Pd1 17 20 113.5(4)
Pd2 Ce2 Pd1 14 20 84.2(2)
In3 Ce2 Pd1 16_655 13 48.13(4)
In3 Ce2 Pd1 15_655 13 109.54(11)
In5 Ce2 Pd1 82 13 103.06(6)
In5 Ce2 Pd1 52 13 166.73(12)
In5 Ce2 Pd1 84_545 13 94.77(6)
In5 Ce2 Pd1 51_554 13 48.38(16)
Pd2 Ce2 Pd1 13 13 9.69(11)
Pd2 Ce2 Pd1 20 13 60.89(18)
Pd2 Ce2 Pd1 17 13 84.2(2)
Pd2 Ce2 Pd1 14 13 113.5(4)
Pd1 Ce2 Pd1 20 13 64.65(14)
In3 Ce2 Pd1 16_655 17 48.13(4)
In3 Ce2 Pd1 15_655 17 109.54(11)
In5 Ce2 Pd1 82 17 48.38(16)
In5 Ce2 Pd1 52 17 94.77(6)
In5 Ce2 Pd1 84_545 17 166.73(12)
In5 Ce2 Pd1 51_554 17 103.06(6)
Pd2 Ce2 Pd1 13 17 84.2(2)
Pd2 Ce2 Pd1 20 17 113.5(4)
Pd2 Ce2 Pd1 17 17 9.69(11)
Pd2 Ce2 Pd1 14 17 60.89(18)
Pd1 Ce2 Pd1 20 17 123.2(3)
Pd1 Ce2 Pd1 13 17 88.57(16)
In3 Ce2 Pd1 16_655 14 109.54(11)
In3 Ce2 Pd1 15_655 14 48.13(4)
In5 Ce2 Pd1 82 14 94.77(6)
In5 Ce2 Pd1 52 14 48.38(16)
In5 Ce2 Pd1 84_545 14 103.06(6)
In5 Ce2 Pd1 51_554 14 166.73(12)
Pd2 Ce2 Pd1 13 14 113.5(4)
Pd2 Ce2 Pd1 20 14 84.2(2)
Pd2 Ce2 Pd1 17 14 60.89(18)
Pd2 Ce2 Pd1 14 14 9.69(11)
Pd1 Ce2 Pd1 20 14 88.57(16)
Pd1 Ce2 Pd1 13 14 123.2(3)
Pd1 Ce2 Pd1 17 14 64.65(14)
In3 Ce2 In4 16_655 13 89.420(15)
In3 Ce2 In4 15_655 13 89.420(15)
In5 Ce2 In4 82 13 130.28(4)
In5 Ce2 In4 52 13 130.28(4)
In5 Ce2 In4 84_545 13 51.11(3)
In5 Ce2 In4 51_554 13 51.11(3)
Pd2 Ce2 In4 13 13 49.35(15)
Pd2 Ce2 In4 20 13 49.35(15)
Pd2 Ce2 In4 17 13 128.01(16)
Pd2 Ce2 In4 14 13 128.01(16)
Pd1 Ce2 In4 20 13 44.62(8)
Pd1 Ce2 In4 13 13 44.62(8)
Pd1 Ce2 In4 17 13 133.17(9)
Pd1 Ce2 In4 14 13 133.17(9)
In3 Ce2 In4 16_655 14 89.420(15)
In3 Ce2 In4 15_655 14 89.420(15)
In5 Ce2 In4 82 14 51.11(3)
In5 Ce2 In4 52 14 51.11(3)
In5 Ce2 In4 84_545 14 130.28(4)
In5 Ce2 In4 51_554 14 130.28(4)
Pd2 Ce2 In4 13 14 128.01(16)
Pd2 Ce2 In4 20 14 128.01(16)
Pd2 Ce2 In4 17 14 49.35(15)
Pd2 Ce2 In4 14 14 49.35(15)
Pd1 Ce2 In4 20 14 133.17(9)
Pd1 Ce2 In4 13 14 133.17(9)
Pd1 Ce2 In4 17 14 44.62(8)
Pd1 Ce2 In4 14 14 44.62(8)
In4 Ce2 In4 13 14 176.68(8)
In3 Ce2 In1 16_655 13 71.07(4)
In3 Ce2 In1 15_655 13 71.07(4)
In5 Ce2 In1 82 13 122.67(5)
In5 Ce2 In1 52 13 122.67(5)
In5 Ce2 In1 84_545 13 93.58(4)
In5 Ce2 In1 51_554 13 93.58(4)
Pd2 Ce2 In1 13 13 36.0(2)
Pd2 Ce2 In1 20 13 36.0(2)
Pd2 Ce2 In1 17 13 70.5(2)
Pd2 Ce2 In1 14 13 70.5(2)
Pd1 Ce2 In1 20 13 45.35(15)
Pd1 Ce2 In1 13 13 45.35(15)
Pd1 Ce2 In1 17 13 79.64(16)
Pd1 Ce2 In1 14 13 79.64(16)
In4 Ce2 In1 13 13 66.35(6)
In4 Ce2 In1 14 13 110.34(7)
In3 Ce2 In1 16_655 14 71.07(4)
In3 Ce2 In1 15_655 14 71.07(4)
In5 Ce2 In1 82 14 93.58(4)
In5 Ce2 In1 52 14 93.58(4)
In5 Ce2 In1 84_545 14 122.67(5)
In5 Ce2 In1 51_554 14 122.67(5)
Pd2 Ce2 In1 13 14 70.5(2)
Pd2 Ce2 In1 20 14 70.5(2)
Pd2 Ce2 In1 17 14 36.0(2)
Pd2 Ce2 In1 14 14 36.0(2)
Pd1 Ce2 In1 20 14 79.64(16)
Pd1 Ce2 In1 13 14 79.64(16)
Pd1 Ce2 In1 17 14 45.35(15)
Pd1 Ce2 In1 14 14 45.35(15)
In4 Ce2 In1 13 14 110.34(7)
In4 Ce2 In1 14 14 66.35(6)
In1 Ce2 In1 13 14 43.99(9)
In3 Ce2 Pd3 16_655 26 105.47(3)
In3 Ce2 Pd3 15_655 26 105.47(3)
In5 Ce2 Pd3 82 26 48.69(3)
In5 Ce2 Pd3 52 26 48.69(3)
In5 Ce2 Pd3 84_545 26 99.50(6)
In5 Ce2 Pd3 51_554 26 99.50(6)
Pd2 Ce2 Pd3 13 26 151.68(18)
Pd2 Ce2 Pd3 20 26 151.68(18)
Pd2 Ce2 Pd3 17 26 93.4(2)
Pd2 Ce2 Pd3 14 26 93.4(2)
Pd1 Ce2 Pd3 20 26 144.56(13)
Pd1 Ce2 Pd3 13 26 144.56(13)
Pd1 Ce2 Pd3 17 26 84.89(14)
Pd1 Ce2 Pd3 14 26 84.89(14)
In4 Ce2 Pd3 13 26 131.99(8)
In4 Ce2 Pd3 14 26 51.32(6)
In1 Ce2 Pd3 13 26 161.66(7)
In1 Ce2 Pd3 14 26 117.67(7)
In3 Ce2 Pd3 16_655 25_544 105.47(3)
In3 Ce2 Pd3 15_655 25_544 105.47(3)
In5 Ce2 Pd3 82 25_544 99.50(6)
In5 Ce2 Pd3 52 25_544 99.50(6)
In5 Ce2 Pd3 84_545 25_544 48.69(3)
In5 Ce2 Pd3 51_554 25_544 48.69(3)
Pd2 Ce2 Pd3 13 25_544 93.4(2)
Pd2 Ce2 Pd3 20 25_544 93.4(2)
Pd2 Ce2 Pd3 17 25_544 151.68(18)
Pd2 Ce2 Pd3 14 25_544 151.68(18)
Pd1 Ce2 Pd3 20 25_544 84.89(14)
Pd1 Ce2 Pd3 13 25_544 84.89(14)
Pd1 Ce2 Pd3 17 25_544 144.56(13)
Pd1 Ce2 Pd3 14 25_544 144.56(13)
In4 Ce2 Pd3 13 25_544 51.32(6)
In4 Ce2 Pd3 14 25_544 131.99(8)
In1 Ce2 Pd3 13 25_544 117.67(7)
In1 Ce2 Pd3 14 25_544 161.66(7)
Pd3 Ce2 Pd3 26 25_544 80.67(11)
In3 Ce2 In8 16_655 28_645 136.74(6)
In3 Ce2 In8 15_655 28_645 84.21(5)
In5 Ce2 In8 82 28_645 91.03(5)
In5 Ce2 In8 52 28_645 53.10(4)
In5 Ce2 In8 84_545 28_645 53.10(4)
In5 Ce2 In8 51_554 28_645 91.03(5)
Pd2 Ce2 In8 13 28_645 139.4(2)
Pd2 Ce2 In8 20 28_645 110.3(2)
Pd2 Ce2 In8 17 28_645 139.4(2)
Pd2 Ce2 In8 14 28_645 110.3(2)
Pd1 Ce2 In8 20 28_645 100.96(15)
Pd1 Ce2 In8 13 28_645 131.56(14)
Pd1 Ce2 In8 17 28_645 131.56(14)
Pd1 Ce2 In8 14 28_645 100.96(15)
In4 Ce2 In8 13 28_645 91.49(4)
In4 Ce2 In8 14 28_645 91.49(4)
In1 Ce2 In8 13 28_645 146.25(4)
In1 Ce2 In8 14 28_645 146.25(4)
Pd3 Ce2 In8 26 28_645 46.88(5)
Pd3 Ce2 In8 25_544 28_645 46.88(5)
In3 Ce2 In8 16_655 27_654 84.21(5)
In3 Ce2 In8 15_655 27_654 136.74(6)
In5 Ce2 In8 82 27_654 53.10(4)
In5 Ce2 In8 52 27_654 91.03(5)
In5 Ce2 In8 84_545 27_654 91.03(5)
In5 Ce2 In8 51_554 27_654 53.10(4)
Pd2 Ce2 In8 13 27_654 110.3(2)
Pd2 Ce2 In8 20 27_654 139.4(2)
Pd2 Ce2 In8 17 27_654 110.3(2)
Pd2 Ce2 In8 14 27_654 139.4(2)
Pd1 Ce2 In8 20 27_654 131.56(14)
Pd1 Ce2 In8 13 27_654 100.96(15)
Pd1 Ce2 In8 17 27_654 100.96(15)
Pd1 Ce2 In8 14 27_654 131.56(14)
In4 Ce2 In8 13 27_654 91.49(4)
In4 Ce2 In8 14 27_654 91.49(4)
In1 Ce2 In8 13 27_654 146.25(4)
In1 Ce2 In8 14 27_654 146.25(4)
Pd3 Ce2 In8 26 27_654 46.88(5)
Pd3 Ce2 In8 25_544 27_654 46.88(5)
In8 Ce2 In8 28_645 27_654 52.54(8)
Pd2 Ce3 Pd2 21 17 124.6(5)
Pd2 Ce3 Pd2 21 14 100.4(3)
Pd2 Ce3 Pd2 17 14 59.1(2)
Pd2 Ce3 Pd2 21 9 59.1(2)
Pd2 Ce3 Pd2 17 9 100.4(3)
Pd2 Ce3 Pd2 14 9 46.13(15)
Pd2 Ce3 Pd2 21 8 100.4(3)
Pd2 Ce3 Pd2 17 8 46.13(15)
Pd2 Ce3 Pd2 14 8 100.4(3)
Pd2 Ce3 Pd2 9 8 124.6(5)
Pd2 Ce3 Pd2 21 . 46.13(15)
Pd2 Ce3 Pd2 17 . 100.4(3)
Pd2 Ce3 Pd2 14 . 124.6(5)
Pd2 Ce3 Pd2 9 . 100.4(3)
Pd2 Ce3 Pd2 8 . 59.1(2)
Pd2 Ce3 In6 21 . 60.4(2)
Pd2 Ce3 In6 17 . 150.10(9)
Pd2 Ce3 In6 14 . 150.10(9)
Pd2 Ce3 In6 9 . 105.34(10)
Pd2 Ce3 In6 8 . 105.34(10)
Pd2 Ce3 In6 . . 60.4(2)
Pd2 Ce3 In6 21 9 105.34(10)
Pd2 Ce3 In6 17 9 105.34(10)
Pd2 Ce3 In6 14 9 60.4(2)
Pd2 Ce3 In6 9 9 60.4(2)
Pd2 Ce3 In6 8 9 150.10(9)
Pd2 Ce3 In6 . 9 150.10(9)
In6 Ce3 In6 . 9 100.51(5)
Pd2 Ce3 In6 21 55 150.10(9)
Pd2 Ce3 In6 17 55 60.4(2)
Pd2 Ce3 In6 14 55 105.34(10)
Pd2 Ce3 In6 9 55 150.10(9)
Pd2 Ce3 In6 8 55 60.4(2)
Pd2 Ce3 In6 . 55 105.34(10)
In6 Ce3 In6 . 55 100.51(5)
In6 Ce3 In6 9 55 100.51(5)
Pd2 Ce3 In4 21 . 92.15(10)
Pd2 Ce3 In4 17 . 92.15(10)
Pd2 Ce3 In4 14 . 150.92(16)
Pd2 Ce3 In4 9 . 150.92(16)
Pd2 Ce3 In4 8 . 51.21(18)
Pd2 Ce3 In4 . . 51.21(18)
In6 Ce3 In4 . . 58.05(2)
In6 Ce3 In4 9 . 140.72(8)
In6 Ce3 In4 55 . 58.05(2)
Pd2 Ce3 In4 21 14 150.92(16)
Pd2 Ce3 In4 17 14 51.21(18)
Pd2 Ce3 In4 14 14 51.21(18)
Pd2 Ce3 In4 9 14 92.15(10)
Pd2 Ce3 In4 8 14 92.15(10)
Pd2 Ce3 In4 . 14 150.92(16)
In6 Ce3 In4 . 14 140.72(8)
In6 Ce3 In4 9 14 58.05(2)
In6 Ce3 In4 55 14 58.05(2)
In4 Ce3 In4 . 14 115.87(3)
Pd2 Ce3 In4 21 9 51.21(18)
Pd2 Ce3 In4 17 9 150.92(16)
Pd2 Ce3 In4 14 9 92.15(10)
Pd2 Ce3 In4 9 9 51.21(18)
Pd2 Ce3 In4 8 9 150.92(16)
Pd2 Ce3 In4 . 9 92.15(10)
In6 Ce3 In4 . 9 58.05(2)
In6 Ce3 In4 9 9 58.05(2)
In6 Ce3 In4 55 9 140.72(8)
In4 Ce3 In4 . 9 115.87(3)
In4 Ce3 In4 14 9 115.87(3)
Pd2 Ce3 Pd1 21 9 63.12(14)
Pd2 Ce3 Pd1 17 9 105.7(2)
Pd2 Ce3 Pd1 14 9 48.25(7)
Pd2 Ce3 Pd1 9 9 9.69(13)
Pd2 Ce3 Pd1 8 9 134.0(4)
Pd2 Ce3 Pd1 . 9 106.9(2)
In6 Ce3 Pd1 . 9 102.05(7)
In6 Ce3 Pd1 9 9 51.48(14)
In6 Ce3 Pd1 55 9 146.77(7)
In4 Ce3 Pd1 . 9 154.77(5)
In4 Ce3 Pd1 14 9 89.32(5)
In4 Ce3 Pd1 9 9 45.27(9)
Pd2 Ce3 Pd1 21 14 105.7(2)
Pd2 Ce3 Pd1 17 14 63.12(14)
Pd2 Ce3 Pd1 14 14 9.69(13)
Pd2 Ce3 Pd1 9 14 48.25(7)
Pd2 Ce3 Pd1 8 14 106.9(2)
Pd2 Ce3 Pd1 . 14 134.0(4)
In6 Ce3 Pd1 . 14 146.77(7)
In6 Ce3 Pd1 9 14 51.48(14)
In6 Ce3 Pd1 55 14 102.05(7)
In4 Ce3 Pd1 . 14 154.77(5)
In4 Ce3 Pd1 14 14 45.27(9)
In4 Ce3 Pd1 9 14 89.32(5)
Pd1 Ce3 Pd1 9 14 48.19(7)
Pd2 Ce3 Pd1 21 21 9.69(13)
Pd2 Ce3 Pd1 17 21 134.0(4)
Pd2 Ce3 Pd1 14 21 106.9(2)
Pd2 Ce3 Pd1 9 21 63.12(14)
Pd2 Ce3 Pd1 8 21 105.7(2)
Pd2 Ce3 Pd1 . 21 48.25(7)
In6 Ce3 Pd1 . 21 51.48(14)
In6 Ce3 Pd1 9 21 102.05(7)
In6 Ce3 Pd1 55 21 146.77(7)
In4 Ce3 Pd1 . 21 89.32(5)
In4 Ce3 Pd1 14 21 154.77(5)
In4 Ce3 Pd1 9 21 45.27(9)
Pd1 Ce3 Pd1 9 21 65.46(10)
Pd1 Ce3 Pd1 14 21 111.07(14)
Pd2 Ce3 Pd1 21 8 106.9(2)
Pd2 Ce3 Pd1 17 8 48.25(7)
Pd2 Ce3 Pd1 14 8 105.7(2)
Pd2 Ce3 Pd1 9 8 134.0(4)
Pd2 Ce3 Pd1 8 8 9.69(13)
Pd2 Ce3 Pd1 . 8 63.12(14)
In6 Ce3 Pd1 . 8 102.05(7)
In6 Ce3 Pd1 9 8 146.77(7)
In6 Ce3 Pd1 55 8 51.48(14)
In4 Ce3 Pd1 . 8 45.27(9)
In4 Ce3 Pd1 14 8 89.32(5)
In4 Ce3 Pd1 9 8 154.77(5)
Pd1 Ce3 Pd1 9 8 143.2(3)
Pd1 Ce3 Pd1 14 8 111.07(14)
Pd1 Ce3 Pd1 21 8 111.07(14)
Pd2 Ce3 Pd1 21 17 134.0(4)
Pd2 Ce3 Pd1 17 17 9.69(13)
Pd2 Ce3 Pd1 14 17 63.12(14)
Pd2 Ce3 Pd1 9 17 106.9(2)
Pd2 Ce3 Pd1 8 17 48.25(7)
Pd2 Ce3 Pd1 . 17 105.7(2)
In6 Ce3 Pd1 . 17 146.77(7)
In6 Ce3 Pd1 9 17 102.05(7)
In6 Ce3 Pd1 55 17 51.48(14)
In4 Ce3 Pd1 . 17 89.32(5)
In4 Ce3 Pd1 14 17 45.27(9)
In4 Ce3 Pd1 9 17 154.77(5)
Pd1 Ce3 Pd1 9 17 111.07(14)
Pd1 Ce3 Pd1 14 17 65.46(10)
Pd1 Ce3 Pd1 21 17 143.2(3)
Pd1 Ce3 Pd1 8 17 48.19(7)
Pd2 Ce3 Pd1 21 . 48.25(7)
Pd2 Ce3 Pd1 17 . 106.9(2)
Pd2 Ce3 Pd1 14 . 134.0(4)
Pd2 Ce3 Pd1 9 . 105.7(2)
Pd2 Ce3 Pd1 8 . 63.12(14)
Pd2 Ce3 Pd1 . . 9.69(13)
In6 Ce3 Pd1 . . 51.48(14)
In6 Ce3 Pd1 9 . 146.77(7)
In6 Ce3 Pd1 55 . 102.05(7)
In4 Ce3 Pd1 . . 45.27(9)
In4 Ce3 Pd1 14 . 154.77(5)
In4 Ce3 Pd1 9 . 89.32(5)
Pd1 Ce3 Pd1 9 . 111.07(14)
Pd1 Ce3 Pd1 14 . 143.2(3)
Pd1 Ce3 Pd1 21 . 48.19(7)
Pd1 Ce3 Pd1 8 . 65.46(10)
Pd1 Ce3 Pd1 17 . 111.07(14)
Pd2 Ce3 In7 21 52 93.1(3)
Pd2 Ce3 In7 17 52 141.8(2)
Pd2 Ce3 In7 14 52 112.2(2)
Pd2 Ce3 In7 9 52 93.1(3)
Pd2 Ce3 In7 8 52 141.8(2)
Pd2 Ce3 In7 . 52 112.2(2)
In6 Ce3 In7 . 52 51.96(4)
In6 Ce3 In7 9 52 51.96(4)
In6 Ce3 In7 55 52 91.10(8)
In4 Ce3 In7 . 52 93.01(6)
In4 Ce3 In7 14 52 93.01(6)
In4 Ce3 In7 9 52 49.62(7)
Pd1 Ce3 In7 9 52 83.98(15)
Pd1 Ce3 In7 14 52 103.44(14)
Pd1 Ce3 In7 21 52 83.98(15)
Pd1 Ce3 In7 8 52 132.79(16)
Pd1 Ce3 In7 17 52 132.79(16)
Pd1 Ce3 In7 . 52 103.44(14)
Pd2 Ce3 In7 21 75 112.2(2)
Pd2 Ce3 In7 17 75 112.2(2)
Pd2 Ce3 In7 14 75 141.8(2)
Pd2 Ce3 In7 9 75 141.8(2)
Pd2 Ce3 In7 8 75 93.1(3)
Pd2 Ce3 In7 . 75 93.1(3)
In6 Ce3 In7 . 75 51.96(4)
In6 Ce3 In7 9 75 91.10(8)
In6 Ce3 In7 55 75 51.96(4)
In4 Ce3 In7 . 75 49.62(7)
In4 Ce3 In7 14 75 93.01(6)
In4 Ce3 In7 9 75 93.01(6)
Pd1 Ce3 In7 9 75 132.79(16)
Pd1 Ce3 In7 14 75 132.79(16)
Pd1 Ce3 In7 21 75 103.44(14)
Pd1 Ce3 In7 8 75 83.98(15)
Pd1 Ce3 In7 17 75 103.44(14)
Pd1 Ce3 In7 . 75 83.98(15)
In7 Ce3 In7 52 75 48.81(10)
Pd2 Ce3 In7 21 26 141.8(2)
Pd2 Ce3 In7 17 26 93.1(3)
Pd2 Ce3 In7 14 26 93.1(3)
Pd2 Ce3 In7 9 26 112.2(2)
Pd2 Ce3 In7 8 26 112.2(2)
Pd2 Ce3 In7 . 26 141.8(2)
In6 Ce3 In7 . 26 91.10(8)
In6 Ce3 In7 9 26 51.96(4)
In6 Ce3 In7 55 26 51.96(4)
In4 Ce3 In7 . 26 93.01(6)
In4 Ce3 In7 14 26 49.62(7)
In4 Ce3 In7 9 26 93.01(6)
Pd1 Ce3 In7 9 26 103.44(14)
Pd1 Ce3 In7 14 26 83.98(15)
Pd1 Ce3 In7 21 26 132.79(16)
Pd1 Ce3 In7 8 26 103.44(14)
Pd1 Ce3 In7 17 26 83.98(15)
Pd1 Ce3 In7 . 26 132.79(16)
In7 Ce3 In7 52 26 48.81(10)
In7 Ce3 In7 75 26 48.81(10)
Pd2 Ce3 In1 21 . 65.4(2)
Pd2 Ce3 In1 17 . 65.4(2)
Pd2 Ce3 In1 14 . 93.5(3)
Pd2 Ce3 In1 9 . 93.5(3)
Pd2 Ce3 In1 8 . 37.4(2)
Pd2 Ce3 In1 . . 37.4(2)
In6 Ce3 In1 . . 97.73(4)
In6 Ce3 In1 9 . 151.28(8)
In6 Ce3 In1 55 . 97.73(4)
In4 Ce3 In1 . . 68.00(6)
In4 Ce3 In1 14 . 116.34(5)
In4 Ce3 In1 9 . 116.34(5)
Pd1 Ce3 In1 9 . 103.03(17)
Pd1 Ce3 In1 14 . 103.03(17)
Pd1 Ce3 In1 21 . 72.74(12)
Pd1 Ce3 In1 8 . 46.30(14)
Pd1 Ce3 In1 17 . 72.74(12)
Pd1 Ce3 In1 . . 46.30(14)
In7 Ce3 In1 52 . 149.61(3)
In7 Ce3 In1 75 . 117.62(7)
In7 Ce3 In1 26 . 149.61(3)
Pd2 Ce3 In1 21 9 37.4(2)
Pd2 Ce3 In1 17 9 93.5(3)
Pd2 Ce3 In1 14 9 65.4(2)
Pd2 Ce3 In1 9 9 37.4(2)
Pd2 Ce3 In1 8 9 93.5(3)
Pd2 Ce3 In1 . 9 65.4(2)
In6 Ce3 In1 . 9 97.73(4)
In6 Ce3 In1 9 9 97.73(4)
In6 Ce3 In1 55 9 151.28(8)
In4 Ce3 In1 . 9 116.34(5)
In4 Ce3 In1 14 9 116.34(5)
In4 Ce3 In1 9 9 68.00(6)
Pd1 Ce3 In1 9 9 46.30(14)
Pd1 Ce3 In1 14 9 72.74(12)
Pd1 Ce3 In1 21 9 46.30(14)
Pd1 Ce3 In1 8 9 103.03(17)
Pd1 Ce3 In1 17 9 103.03(17)
Pd1 Ce3 In1 . 9 72.74(12)
In7 Ce3 In1 52 9 117.62(7)
In7 Ce3 In1 75 9 149.61(3)
In7 Ce3 In1 26 9 149.61(3)
In1 Ce3 In1 . 9 57.74(8)
Pd2 Ce3 In1 21 14 93.5(3)
Pd2 Ce3 In1 17 14 37.4(2)
Pd2 Ce3 In1 14 14 37.4(2)
Pd2 Ce3 In1 9 14 65.4(2)
Pd2 Ce3 In1 8 14 65.4(2)
Pd2 Ce3 In1 . 14 93.5(3)
In6 Ce3 In1 . 14 151.28(8)
In6 Ce3 In1 9 14 97.73(4)
In6 Ce3 In1 55 14 97.73(4)
In4 Ce3 In1 . 14 116.34(5)
In4 Ce3 In1 14 14 68.00(6)
In4 Ce3 In1 9 14 116.34(5)
Pd1 Ce3 In1 9 14 72.74(12)
Pd1 Ce3 In1 14 14 46.30(14)
Pd1 Ce3 In1 21 14 103.03(17)
Pd1 Ce3 In1 8 14 72.74(12)
Pd1 Ce3 In1 17 14 46.30(14)
Pd1 Ce3 In1 . 14 103.03(17)
In7 Ce3 In1 52 14 149.61(3)
In7 Ce3 In1 75 14 149.61(3)
In7 Ce3 In1 26 14 117.62(7)
In1 Ce3 In1 . 14 57.74(8)
In1 Ce3 In1 9 14 57.74(8)
Pd5 Ce4 In2 . 16_666 132.98(10)
Pd5 Ce4 In2 . 15_666 132.98(10)
In2 Ce4 In2 16_666 15_666 49.22(16)
Pd5 Ce4 In2 . 11_666 132.98(10)
In2 Ce4 In2 16_666 11_666 78.63(15)
In2 Ce4 In2 15_666 11_666 93.6(2)
Pd5 Ce4 In2 . 10_666 132.98(10)
In2 Ce4 In2 16_666 10_666 36.44(18)
In2 Ce4 In2 15_666 10_666 78.63(15)
In2 Ce4 In2 11_666 10_666 49.22(16)
Pd5 Ce4 In2 . 4_666 132.98(10)
In2 Ce4 In2 16_666 4_666 78.63(15)
In2 Ce4 In2 15_666 4_666 36.44(18)
In2 Ce4 In2 11_666 4_666 78.63(15)
In2 Ce4 In2 10_666 4_666 93.6(2)
Pd5 Ce4 In2 . 2_666 132.98(10)
In2 Ce4 In2 16_666 2_666 93.6(2)
In2 Ce4 In2 15_666 2_666 78.63(15)
In2 Ce4 In2 11_666 2_666 36.44(18)
In2 Ce4 In2 10_666 2_666 78.63(15)
In2 Ce4 In2 4_666 2_666 49.22(16)
Pd5 Ce4 In3 . 13_566 51.10(4)
In2 Ce4 In3 16_666 13_566 87.70(10)
In2 Ce4 In3 15_666 13_566 87.70(10)
In2 Ce4 In3 11_666 13_566 160.53(8)
In2 Ce4 In3 10_666 13_566 112.42(8)
In2 Ce4 In3 4_666 13_566 112.42(8)
In2 Ce4 In3 2_666 13_566 160.53(8)
Pd5 Ce4 In3 . 12_656 51.10(4)
In2 Ce4 In3 16_666 12_656 112.42(8)
In2 Ce4 In3 15_666 12_656 160.53(8)
In2 Ce4 In3 11_666 12_656 87.70(10)
In2 Ce4 In3 10_666 12_656 87.70(10)
In2 Ce4 In3 4_666 12_656 160.53(9)
In2 Ce4 In3 2_666 12_656 112.42(8)
In3 Ce4 In3 13_566 12_656 84.75(6)
Pd5 Ce4 In3 . 3_665 51.10(4)
In2 Ce4 In3 16_666 3_665 160.53(8)
In2 Ce4 In3 15_666 3_665 112.42(8)
In2 Ce4 In3 11_666 3_665 112.42(8)
In2 Ce4 In3 10_666 3_665 160.53(9)
In2 Ce4 In3 4_666 3_665 87.70(10)
In2 Ce4 In3 2_666 3_665 87.70(10)
In3 Ce4 In3 13_566 3_665 84.75(6)
In3 Ce4 In3 12_656 3_665 84.75(6)
Pd5 Ce4 In1 . 2_666 119.65(5)
In2 Ce4 In1 16_666 2_666 107.36(12)
In2 Ce4 In1 15_666 2_666 84.05(11)
In2 Ce4 In1 11_666 2_666 48.37(11)
In2 Ce4 In1 10_666 2_666 93.32(11)
In2 Ce4 In1 4_666 2_666 49.76(9)
In2 Ce4 In1 2_666 2_666 14.94(10)
In3 Ce4 In1 13_566 2_666 150.82(5)
In3 Ce4 In1 12_656 2_666 110.78(4)
In3 Ce4 In1 3_665 2_666 72.79(5)
Pd5 Ce4 In1 . 11_666 119.65(5)
In2 Ce4 In1 16_666 11_666 84.05(11)
In2 Ce4 In1 15_666 11_666 107.36(12)
In2 Ce4 In1 11_666 11_666 14.94(10)
In2 Ce4 In1 10_666 11_666 49.76(9)
In2 Ce4 In1 4_666 11_666 93.32(11)
In2 Ce4 In1 2_666 11_666 48.37(10)
In3 Ce4 In1 13_566 11_666 150.82(5)
In3 Ce4 In1 12_656 11_666 72.79(5)
In3 Ce4 In1 3_665 11_666 110.78(4)
In1 Ce4 In1 2_666 11_666 57.72(10)
Pd5 Ce4 In1 . 15_666 119.65(5)
In2 Ce4 In1 16_666 15_666 49.76(9)
In2 Ce4 In1 15_666 15_666 14.94(10)
In2 Ce4 In1 11_666 15_666 107.36(12)
In2 Ce4 In1 10_666 15_666 84.05(11)
In2 Ce4 In1 4_666 15_666 48.37(11)
In2 Ce4 In1 2_666 15_666 93.32(11)
In3 Ce4 In1 13_566 15_666 72.79(5)
In3 Ce4 In1 12_656 15_666 150.82(5)
In3 Ce4 In1 3_665 15_666 110.78(4)
In1 Ce4 In1 2_666 15_666 97.63(7)
In1 Ce4 In1 11_666 15_666 120.26(10)
Pd5 Ce4 In1 . 16_666 119.65(5)
In2 Ce4 In1 16_666 16_666 14.94(10)
In2 Ce4 In1 15_666 16_666 49.76(9)
In2 Ce4 In1 11_666 16_666 93.32(11)
In2 Ce4 In1 10_666 16_666 48.37(10)
In2 Ce4 In1 4_666 16_666 84.05(11)
In2 Ce4 In1 2_666 16_666 107.36(12)
In3 Ce4 In1 13_566 16_666 72.79(5)
In3 Ce4 In1 12_656 16_666 110.78(4)
In3 Ce4 In1 3_665 16_666 150.82(5)
In1 Ce4 In1 2_666 16_666 120.26(10)
In1 Ce4 In1 11_666 16_666 97.63(7)
In1 Ce4 In1 15_666 16_666 45.22(9)
Pd5 Ce4 In1 . 4_666 119.65(5)
In2 Ce4 In1 16_666 4_666 93.32(11)
In2 Ce4 In1 15_666 4_666 48.37(11)
In2 Ce4 In1 11_666 4_666 84.05(11)
In2 Ce4 In1 10_666 4_666 107.36(12)
In2 Ce4 In1 4_666 4_666 14.94(10)
In2 Ce4 In1 2_666 4_666 49.76(9)
In3 Ce4 In1 13_566 4_666 110.78(4)
In3 Ce4 In1 12_656 4_666 150.82(5)
In3 Ce4 In1 3_665 4_666 72.79(5)
In1 Ce4 In1 2_666 4_666 45.22(9)
In1 Ce4 In1 11_666 4_666 97.63(7)
In1 Ce4 In1 15_666 4_666 57.72(10)
In1 Ce4 In1 16_666 4_666 97.63(7)
Pd5 Ce4 In1 . 10_666 119.65(5)
In2 Ce4 In1 16_666 10_666 48.37(10)
In2 Ce4 In1 15_666 10_666 93.32(11)
In2 Ce4 In1 11_666 10_666 49.76(9)
In2 Ce4 In1 10_666 10_666 14.94(10)
In2 Ce4 In1 4_666 10_666 107.36(12)
In2 Ce4 In1 2_666 10_666 84.05(11)
In3 Ce4 In1 13_566 10_666 110.78(4)
In3 Ce4 In1 12_656 10_666 72.79(5)
In3 Ce4 In1 3_665 10_666 150.82(5)
In1 Ce4 In1 2_666 10_666 97.63(7)
In1 Ce4 In1 11_666 10_666 45.22(9)
In1 Ce4 In1 15_666 10_666 97.63(7)
In1 Ce4 In1 16_666 10_666 57.72(10)
In1 Ce4 In1 4_666 10_666 120.26(10)
Pd5 Ce4 Pd2 . 22_666 85.5(2)
In2 Ce4 Pd2 16_666 22_666 117.43(19)
In2 Ce4 Pd2 15_666 22_666 139.8(2)
In2 Ce4 Pd2 11_666 22_666 47.6(2)
In2 Ce4 Pd2 10_666 22_666 81.04(17)
In2 Ce4 Pd2 4_666 22_666 112.00(16)
In2 Ce4 Pd2 2_666 22_666 63.49(18)
In3 Ce4 Pd2 13_566 22_666 132.29(19)
In3 Ce4 Pd2 12_656 22_666 49.02(15)
In3 Ce4 Pd2 3_665 22_666 80.47(14)
In1 Ce4 Pd2 2_666 22_666 62.86(13)
In1 Ce4 Pd2 11_666 22_666 36.17(19)
In1 Ce4 Pd2 15_666 22_666 154.5(2)
In1 Ce4 Pd2 16_666 22_666 128.50(14)
In1 Ce4 Pd2 4_666 22_666 107.56(12)
In1 Ce4 Pd2 10_666 22_666 70.79(13)
Pd5 Ce4 Pd2 . 10_666 85.5(2)
In2 Ce4 Pd2 16_666 10_666 63.49(18)
In2 Ce4 Pd2 15_666 10_666 112.00(16)
In2 Ce4 Pd2 11_666 10_666 81.04(17)
In2 Ce4 Pd2 10_666 10_666 47.6(2)
In2 Ce4 Pd2 4_666 10_666 139.8(2)
In2 Ce4 Pd2 2_666 10_666 117.43(19)
In3 Ce4 Pd2 13_566 10_666 80.47(14)
In3 Ce4 Pd2 12_656 10_666 49.02(15)
In3 Ce4 Pd2 3_665 10_666 132.29(19)
In1 Ce4 Pd2 2_666 10_666 128.50(14)
In1 Ce4 Pd2 11_666 10_666 70.79(13)
In1 Ce4 Pd2 15_666 10_666 107.56(11)
In1 Ce4 Pd2 16_666 10_666 62.86(13)
In1 Ce4 Pd2 4_666 10_666 154.5(2)
In1 Ce4 Pd2 10_666 10_666 36.17(19)
Pd2 Ce4 Pd2 22_666 10_666 76.92(12)
Pd5 Ce4 Pd2 . 7_666 85.5(2)
In2 Ce4 Pd2 16_666 7_666 112.00(16)
In2 Ce4 Pd2 15_666 7_666 63.49(18)
In2 Ce4 Pd2 11_666 7_666 117.43(19)
In2 Ce4 Pd2 10_666 7_666 139.8(2)
In2 Ce4 Pd2 4_666 7_666 47.6(2)
In2 Ce4 Pd2 2_666 7_666 81.04(17)
In3 Ce4 Pd2 13_566 7_666 80.47(14)
In3 Ce4 Pd2 12_656 7_666 132.29(19)
In3 Ce4 Pd2 3_665 7_666 49.02(15)
In1 Ce4 Pd2 2_666 7_666 70.79(13)
In1 Ce4 Pd2 11_666 7_666 128.50(14)
In1 Ce4 Pd2 15_666 7_666 62.86(13)
In1 Ce4 Pd2 16_666 7_666 107.56(11)
In1 Ce4 Pd2 4_666 7_666 36.17(19)
In1 Ce4 Pd2 10_666 7_666 154.5(2)
Pd2 Ce4 Pd2 22_666 7_666 119.38(5)
Pd2 Ce4 Pd2 10_666 7_666 160.6(2)
Pd5 Ce4 Pd2 . 2_666 85.5(2)
In2 Ce4 Pd2 16_666 2_666 139.8(2)
In2 Ce4 Pd2 15_666 2_666 117.43(19)
In2 Ce4 Pd2 11_666 2_666 63.49(18)
In2 Ce4 Pd2 10_666 2_666 112.00(16)
In2 Ce4 Pd2 4_666 2_666 81.04(17)
In2 Ce4 Pd2 2_666 2_666 47.6(2)
In3 Ce4 Pd2 13_566 2_666 132.29(19)
In3 Ce4 Pd2 12_656 2_666 80.47(14)
In3 Ce4 Pd2 3_665 2_666 49.02(15)
In1 Ce4 Pd2 2_666 2_666 36.17(19)
In1 Ce4 Pd2 11_666 2_666 62.86(13)
In1 Ce4 Pd2 15_666 2_666 128.50(14)
In1 Ce4 Pd2 16_666 2_666 154.5(2)
In1 Ce4 Pd2 4_666 2_666 70.79(13)
In1 Ce4 Pd2 10_666 2_666 107.56(11)
Pd2 Ce4 Pd2 22_666 2_666 42.65(12)
Pd2 Ce4 Pd2 10_666 2_666 119.38(5)
Pd2 Ce4 Pd2 7_666 2_666 76.92(12)
Pd5 Ce4 Pd2 . 16_666 85.5(2)
In2 Ce4 Pd2 16_666 16_666 47.6(2)
In2 Ce4 Pd2 15_666 16_666 81.04(17)
In2 Ce4 Pd2 11_666 16_666 112.00(16)
In2 Ce4 Pd2 10_666 16_666 63.49(18)
In2 Ce4 Pd2 4_666 16_666 117.43(19)
In2 Ce4 Pd2 2_666 16_666 139.8(2)
In3 Ce4 Pd2 13_566 16_666 49.02(15)
In3 Ce4 Pd2 12_656 16_666 80.47(14)
In3 Ce4 Pd2 3_665 16_666 132.29(19)
In1 Ce4 Pd2 2_666 16_666 154.5(2)
In1 Ce4 Pd2 11_666 16_666 107.56(11)
In1 Ce4 Pd2 15_666 16_666 70.79(13)
In1 Ce4 Pd2 16_666 16_666 36.17(19)
In1 Ce4 Pd2 4_666 16_666 128.50(14)
In1 Ce4 Pd2 10_666 16_666 62.86(13)
Pd2 Ce4 Pd2 22_666 16_666 119.38(5)
Pd2 Ce4 Pd2 10_666 16_666 42.65(12)
Pd2 Ce4 Pd2 7_666 16_666 119.38(5)
Pd2 Ce4 Pd2 2_666 16_666 160.6(2)
Pd5 Ce4 Pd2 . 18_666 85.5(2)
In2 Ce4 Pd2 16_666 18_666 81.04(17)
In2 Ce4 Pd2 15_666 18_666 47.6(2)
In2 Ce4 Pd2 11_666 18_666 139.8(2)
In2 Ce4 Pd2 10_666 18_666 117.43(19)
In2 Ce4 Pd2 4_666 18_666 63.49(18)
In2 Ce4 Pd2 2_666 18_666 112.00(16)
In3 Ce4 Pd2 13_566 18_666 49.02(15)
In3 Ce4 Pd2 12_656 18_666 132.29(19)
In3 Ce4 Pd2 3_665 18_666 80.47(14)
In1 Ce4 Pd2 2_666 18_666 107.56(11)
In1 Ce4 Pd2 11_666 18_666 154.5(2)
In1 Ce4 Pd2 15_666 18_666 36.17(19)
In1 Ce4 Pd2 16_666 18_666 70.79(13)
In1 Ce4 Pd2 4_666 18_666 62.86(13)
In1 Ce4 Pd2 10_666 18_666 128.50(14)
Pd2 Ce4 Pd2 22_666 18_666 160.6(2)
Pd2 Ce4 Pd2 10_666 18_666 119.38(5)
Pd2 Ce4 Pd2 7_666 18_666 42.65(12)
Pd2 Ce4 Pd2 2_666 18_666 119.38(5)
Pd2 Ce4 Pd2 16_666 18_666 76.92(12)
Pd5 Ce4 In10 . 1_666 180.00(4)
In2 Ce4 In10 16_666 1_666 47.02(10)
In2 Ce4 In10 15_666 1_666 47.02(10)
In2 Ce4 In10 11_666 1_666 47.02(10)
In2 Ce4 In10 10_666 1_666 47.02(10)
In2 Ce4 In10 4_666 1_666 47.02(10)
In2 Ce4 In10 2_666 1_666 47.02(10)
In3 Ce4 In10 13_566 1_666 128.90(4)
In3 Ce4 In10 12_656 1_666 128.90(4)
In3 Ce4 In10 3_665 1_666 128.90(4)
In1 Ce4 In10 2_666 1_666 60.35(5)
In1 Ce4 In10 11_666 1_666 60.35(5)
In1 Ce4 In10 15_666 1_666 60.35(5)
In1 Ce4 In10 16_666 1_666 60.35(5)
In1 Ce4 In10 4_666 1_666 60.35(5)
In1 Ce4 In10 10_666 1_666 60.35(5)
Pd2 Ce4 In10 22_666 1_666 94.5(2)
Pd2 Ce4 In10 10_666 1_666 94.5(2)
Pd2 Ce4 In10 7_666 1_666 94.5(2)
Pd2 Ce4 In10 2_666 1_666 94.5(2)
Pd2 Ce4 In10 16_666 1_666 94.5(2)
Pd2 Ce4 In10 18_666 1_666 94.5(2)
Pd2 Pd1 In4 . . 111.0(5)
Pd2 Pd1 In1 . . 20.4(5)
In4 Pd1 In1 . . 92.31(14)
Pd2 Pd1 Pd2 . 21 66.6(5)
In4 Pd1 Pd2 . 21 127.45(14)
In1 Pd1 Pd2 . 21 84.14(12)
Pd2 Pd1 Pd1 . 21 78.7(5)
In4 Pd1 Pd1 . 21 124.61(6)
In1 Pd1 Pd1 . 21 96.00(9)
Pd2 Pd1 Pd1 21 21 12.07(15)
Pd2 Pd1 In3 . 4_556 89.9(5)
In4 Pd1 In3 . 4_556 125.76(16)
In1 Pd1 In3 . 4_556 94.8(2)
Pd2 Pd1 In3 21 4_556 106.76(13)
Pd1 Pd1 In3 21 4_556 107.97(7)
Pd2 Pd1 In5 . 63 149.7(5)
In4 Pd1 In5 . 63 66.11(17)
In1 Pd1 In5 . 63 134.79(10)
Pd2 Pd1 In5 21 63 140.78(12)
Pd1 Pd1 In5 21 63 129.13(9)
In3 Pd1 In5 4_556 63 71.31(13)
Pd2 Pd1 In6 . . 127.5(5)
In4 Pd1 In6 . . 71.87(15)
In1 Pd1 In6 . . 130.79(16)
Pd2 Pd1 In6 21 . 71.6(2)
Pd1 Pd1 In6 21 . 61.62(11)
In3 Pd1 In6 4_556 . 132.7(3)
In5 Pd1 In6 63 . 81.6(2)
Pd2 Pd1 Ce1 . 75 125.7(5)
In4 Pd1 Ce1 . 75 122.2(3)
In1 Pd1 Ce1 . 75 145.4(2)
Pd2 Pd1 Ce1 21 75 73.1(2)
Pd1 Pd1 Ce1 21 75 63.65(9)
In3 Pd1 Ce1 4_556 75 68.35(9)
In5 Pd1 Ce1 63 75 70.03(18)
In6 Pd1 Ce1 . 75 66.13(14)
Pd2 Pd1 In2 . . 10.2(5)
In4 Pd1 In2 . . 100.83(18)
In1 Pd1 In2 . . 12.48(10)
Pd2 Pd1 In2 21 . 71.74(16)
Pd1 Pd1 In2 21 . 83.66(8)
In3 Pd1 In2 4_556 . 96.9(2)
In5 Pd1 In2 63 . 146.95(13)
In6 Pd1 In2 . . 124.77(17)
Ce1 Pd1 In2 75 . 135.46(19)
Pd2 Pd1 Ce3 . . 70.4(5)
In4 Pd1 Ce3 . . 67.15(6)
In1 Pd1 Ce3 . . 68.00(15)
Pd2 Pd1 Ce3 21 . 63.03(9)
Pd1 Pd1 Ce3 21 . 65.91(4)
In3 Pd1 Ce3 4_556 . 160.1(3)
In5 Pd1 Ce3 63 . 127.8(2)
In6 Pd1 Ce3 . . 62.88(6)
Ce1 Pd1 Ce3 75 . 120.19(9)
In2 Pd1 Ce3 . . 64.12(15)
Pd2 Pd1 Ce2 . 9 85.1(5)
In4 Pd1 Ce2 . 9 67.83(7)
In1 Pd1 Ce2 . 9 69.57(12)
Pd2 Pd1 Ce2 21 9 150.90(9)
Pd1 Pd1 Ce2 21 9 162.37(15)
In3 Pd1 Ce2 4_556 9 64.83(5)
In5 Pd1 Ce2 63 9 65.57(8)
In6 Pd1 Ce2 . 9 135.5(2)
Ce1 Pd1 Ce2 75 9 122.96(16)
In2 Pd1 Ce2 . 9 81.42(17)
Ce3 Pd1 Ce2 . 9 114.94(11)
Pd1 Pd2 In1 . . 154.2(6)
Pd1 Pd2 Pd2 . 21 101.3(5)
In1 Pd2 Pd2 . 21 100.56(18)
Pd1 Pd2 Pd1 . 21 89.3(5)
In1 Pd2 Pd1 . 21 112.3(3)
Pd2 Pd2 Pd1 21 21 12.07(15)
Pd1 Pd2 In2 . . 167.6(5)
In1 Pd2 In2 . . 16.07(16)
Pd2 Pd2 In2 21 . 84.73(12)
Pd1 Pd2 In2 21 . 96.6(2)
Pd1 Pd2 In3 . 4_556 78.3(5)
In1 Pd2 In3 . 4_556 106.6(3)
Pd2 Pd2 In3 21 4_556 110.01(9)
Pd1 Pd2 In3 21 4_556 107.80(16)
In2 Pd2 In3 . 4_556 110.0(4)
Pd1 Pd2 In4 . . 58.1(5)
In1 Pd2 In4 . . 98.05(17)
Pd2 Pd2 In4 21 . 123.80(9)
Pd1 Pd2 In4 21 . 117.0(2)
In2 Pd2 In4 . . 109.6(2)
In3 Pd2 In4 4_556 . 114.4(4)
Pd1 Pd2 Pd2 . 8 113.7(5)
In1 Pd2 Pd2 . 8 42.08(18)
Pd2 Pd2 Pd2 21 8 120.0
Pd1 Pd2 Pd2 21 8 126.56(12)
In2 Pd2 Pd2 . 8 54.20(12)
In3 Pd2 Pd2 4_556 8 123.35(13)
In4 Pd2 Pd2 . 8 56.0(3)
Pd1 Pd2 Ce3 . . 99.9(5)
In1 Pd2 Ce3 . . 76.5(2)
Pd2 Pd2 Ce3 21 . 66.94(7)
Pd1 Pd2 Ce3 21 . 68.72(10)
In2 Pd2 Ce3 . . 72.4(2)
In3 Pd2 Ce3 4_556 . 176.2(3)
In4 Pd2 Ce3 . . 66.86(10)
Pd2 Pd2 Ce3 8 . 60.43(12)
Pd1 Pd2 In6 . . 44.5(5)
In1 Pd2 In6 . . 137.2(2)
Pd2 Pd2 In6 21 . 67.33(14)
Pd1 Pd2 In6 21 . 56.97(8)
In2 Pd2 In6 . . 131.8(2)
In3 Pd2 In6 4_556 . 116.1(4)
In4 Pd2 In6 . . 63.2(2)
Pd2 Pd2 In6 8 . 106.69(9)
Ce3 Pd2 In6 . . 60.86(11)
Pd1 Pd2 In5 . 63 25.3(4)
In1 Pd2 In5 . 63 134.76(17)
Pd2 Pd2 In5 21 63 124.60(12)
Pd1 Pd2 In5 21 63 112.7(3)
In2 Pd2 In5 . 63 150.67(18)
In3 Pd2 In5 4_556 63 63.3(2)
In4 Pd2 In5 . 63 56.6(2)
Pd2 Pd2 In5 8 63 103.71(9)
Ce3 Pd2 In5 . 63 116.2(3)
In6 Pd2 In5 . 63 68.8(3)
Pd1 Pd2 Ce2 . 9 85.2(5)
In1 Pd2 Ce2 . 9 74.91(17)
Pd2 Pd2 Ce2 21 9 170.54(18)
Pd1 Pd2 Ce2 21 9 171.2(3)
In2 Pd2 Ce2 . 9 90.2(3)
In3 Pd2 Ce2 4_556 9 64.32(9)
In4 Pd2 Ce2 . 9 65.47(12)
Pd2 Pd2 Ce2 8 9 62.17(14)
Ce3 Pd2 Ce2 . 9 119.02(12)
In6 Pd2 Ce2 . 9 121.7(4)
In5 Pd2 Ce2 63 9 60.82(15)
Pd1 Pd2 Ce1 . 75 46.5(5)
In1 Pd2 Ce1 . 75 158.0(4)
Pd2 Pd2 Ce1 21 75 68.64(13)
Pd1 Pd2 Ce1 21 75 58.79(8)
In2 Pd2 Ce1 . 75 145.2(3)
In3 Pd2 Ce1 4_556 75 62.39(19)
In4 Pd2 Ce1 . 75 103.9(4)
Pd2 Pd2 Ce1 8 75 159.94(18)
Ce3 Pd2 Ce1 . 75 113.9(2)
In6 Pd2 Ce1 . 75 58.0(2)
In5 Pd2 Ce1 63 75 60.0(2)
Ce2 Pd2 Ce1 9 75 112.6(3)
Pd1 Pd2 Ce4 . 2_466 130.5(5)
In1 Pd2 Ce4 . 2_466 70.8(3)
Pd2 Pd2 Ce4 21 2_466 68.67(6)
Pd1 Pd2 Ce4 21 2_466 76.57(10)
In2 Pd2 Ce4 . 2_466 61.7(3)
In3 Pd2 Ce4 4_556 2_466 62.35(14)
In4 Pd2 Ce4 . 2_466 165.5(3)
Pd2 Pd2 Ce4 8 2_466 112.67(19)
Ce3 Pd2 Ce4 . 2_466 117.4(4)
In6 Pd2 Ce4 . 2_466 131.31(12)
In5 Pd2 Ce4 63 2_466 124.87(17)
Ce2 Pd2 Ce4 9 2_466 101.9(2)
Ce1 Pd2 Ce4 75 2_466 87.20(9)
In8 Pd3 In8 4_656 3_665 67.93(10)
In8 Pd3 In8 4_656 2_566 67.93(10)
In8 Pd3 In8 3_665 2_566 67.93(10)
In8 Pd3 In5 4_656 37 121.85(6)
In8 Pd3 In5 3_665 37 121.85(6)
In8 Pd3 In5 2_566 37 66.46(6)
In8 Pd3 In5 4_656 60 66.46(6)
In8 Pd3 In5 3_665 60 121.85(6)
In8 Pd3 In5 2_566 60 121.85(6)
In5 Pd3 In5 37 60 112.16(6)
In8 Pd3 In5 4_656 75 121.85(6)
In8 Pd3 In5 3_665 75 66.46(6)
In8 Pd3 In5 2_566 75 121.85(6)
In5 Pd3 In5 37 75 112.16(6)
In5 Pd3 In5 60 75 112.16(6)
In8 Pd3 In4 4_656 75 117.90(5)
In8 Pd3 In4 3_665 75 172.59(9)
In8 Pd3 In4 2_566 75 117.90(5)
In5 Pd3 In4 37 75 60.00(5)
In5 Pd3 In4 60 75 60.00(5)
In5 Pd3 In4 75 75 106.13(10)
In8 Pd3 In4 4_656 37 117.90(5)
In8 Pd3 In4 3_665 37 117.90(5)
In8 Pd3 In4 2_566 37 172.59(10)
In5 Pd3 In4 37 37 106.13(10)
In5 Pd3 In4 60 37 60.00(5)
In5 Pd3 In4 75 37 60.00(5)
In4 Pd3 In4 75 37 55.90(8)
In8 Pd3 In4 4_656 60 172.59(9)
In8 Pd3 In4 3_665 60 117.90(5)
In8 Pd3 In4 2_566 60 117.90(5)
In5 Pd3 In4 37 60 60.00(5)
In5 Pd3 In4 60 60 106.13(10)
In5 Pd3 In4 75 60 60.00(5)
In4 Pd3 In4 75 60 55.90(8)
In4 Pd3 In4 37 60 55.90(8)
In8 Pd3 Ce2 4_656 25 67.12(3)
In8 Pd3 Ce2 3_665 25 67.12(3)
In8 Pd3 Ce2 2_566 25 125.10(10)
In5 Pd3 Ce2 37 25 168.44(11)
In5 Pd3 Ce2 60 25 63.133(11)
In5 Pd3 Ce2 75 25 63.133(11)
In4 Pd3 Ce2 75 25 110.11(6)
In4 Pd3 Ce2 37 25 62.31(5)
In4 Pd3 Ce2 60 25 110.11(6)
In8 Pd3 Ce2 4_656 81 67.12(3)
In8 Pd3 Ce2 3_665 81 125.10(10)
In8 Pd3 Ce2 2_566 81 67.12(3)
In5 Pd3 Ce2 37 81 63.133(11)
In5 Pd3 Ce2 60 81 63.133(11)
In5 Pd3 Ce2 75 81 168.44(11)
In4 Pd3 Ce2 75 81 62.31(5)
In4 Pd3 Ce2 37 81 110.11(6)
In4 Pd3 Ce2 60 81 110.11(6)
Ce2 Pd3 Ce2 25 81 119.228(16)
In8 Pd3 Ce2 4_656 55 125.10(10)
In8 Pd3 Ce2 3_665 55 67.12(3)
In8 Pd3 Ce2 2_566 55 67.12(3)
In5 Pd3 Ce2 37 55 63.133(11)
In5 Pd3 Ce2 60 55 168.44(11)
In5 Pd3 Ce2 75 55 63.133(11)
In4 Pd3 Ce2 75 55 110.11(6)
In4 Pd3 Ce2 37 55 110.11(6)
In4 Pd3 Ce2 60 55 62.31(5)
Ce2 Pd3 Ce2 25 55 119.228(16)
Ce2 Pd3 Ce2 81 55 119.228(16)
In5 Pd4 In5 38 57 107.98(8)
In5 Pd4 In5 38 73 107.98(8)
In5 Pd4 In5 57 73 107.98(8)
In5 Pd4 In9 38 . 110.92(8)
In5 Pd4 In9 57 . 110.92(8)
In5 Pd4 In9 73 . 110.92(8)
In5 Pd4 In8 38 . 69.08(8)
In5 Pd4 In8 57 . 69.08(8)
In5 Pd4 In8 73 . 69.08(8)
In9 Pd4 In8 . . 180.0(2)
In5 Pd4 In3 38 38 179.33(16)
In5 Pd4 In3 57 38 71.67(2)
In5 Pd4 In3 73 38 71.67(2)
In9 Pd4 In3 . 38 69.75(7)
In8 Pd4 In3 . 38 110.25(7)
In5 Pd4 In3 38 73 71.67(2)
In5 Pd4 In3 57 73 71.67(2)
In5 Pd4 In3 73 73 179.33(16)
In9 Pd4 In3 . 73 69.75(7)
In8 Pd4 In3 . 73 110.25(7)
In3 Pd4 In3 38 73 108.68(8)
In5 Pd4 In3 38 57 71.67(2)
In5 Pd4 In3 57 57 179.33(16)
In5 Pd4 In3 73 57 71.67(2)
In9 Pd4 In3 . 57 69.75(7)
In8 Pd4 In3 . 57 110.25(7)
In3 Pd4 In3 38 57 108.68(8)
In3 Pd4 In3 73 57 108.68(8)
In9 Pd5 In9 52_656 75_665 71.19(9)
In9 Pd5 In9 52_656 26_566 71.19(10)
In9 Pd5 In9 75_665 26_566 71.19(10)
In9 Pd5 In3 52_656 13_566 126.21(5)
In9 Pd5 In3 75_665 13_566 126.21(5)
In9 Pd5 In3 26_566 13_566 69.95(6)
In9 Pd5 In3 52_656 12_656 69.95(6)
In9 Pd5 In3 75_665 12_656 126.21(5)
In9 Pd5 In3 26_566 12_656 126.21(5)
In3 Pd5 In3 13_566 12_656 106.63(7)
In9 Pd5 In3 52_656 3_665 126.21(5)
In9 Pd5 In3 75_665 3_665 69.95(6)
In9 Pd5 In3 26_566 3_665 126.21(5)
In3 Pd5 In3 13_566 3_665 106.63(7)
In3 Pd5 In3 12_656 3_665 106.63(7)
In9 Pd5 Ce4 52_656 . 137.77(6)
In9 Pd5 Ce4 75_665 . 137.77(6)
In9 Pd5 Ce4 26_566 . 137.77(6)
In3 Pd5 Ce4 13_566 . 67.82(6)
In3 Pd5 Ce4 12_656 . 67.82(6)
In3 Pd5 Ce4 3_665 . 67.82(6)
In9 Pd5 Ce1 52_656 59_566 65.18(3)
In9 Pd5 Ce1 75_665 59_566 125.56(10)
In9 Pd5 Ce1 26_566 59_566 65.18(3)
In3 Pd5 Ce1 13_566 59_566 65.416(15)
In3 Pd5 Ce1 12_656 59_566 65.416(15)
In3 Pd5 Ce1 3_665 59_566 164.48(11)
Ce4 Pd5 Ce1 . 59_566 96.67(5)
In9 Pd5 Ce1 52_656 77_566 125.56(10)
In9 Pd5 Ce1 75_665 77_566 65.18(3)
In9 Pd5 Ce1 26_566 77_566 65.18(3)
In3 Pd5 Ce1 13_566 77_566 65.416(15)
In3 Pd5 Ce1 12_656 77_566 164.48(11)
In3 Pd5 Ce1 3_665 77_566 65.416(15)
Ce4 Pd5 Ce1 . 77_566 96.67(5)
Ce1 Pd5 Ce1 59_566 77_566 118.67(2)
In9 Pd5 Ce1 52_656 51_665 65.18(3)
In9 Pd5 Ce1 75_665 51_665 65.18(3)
In9 Pd5 Ce1 26_566 51_665 125.56(10)
In3 Pd5 Ce1 13_566 51_665 164.48(11)
In3 Pd5 Ce1 12_656 51_665 65.416(15)
In3 Pd5 Ce1 3_665 51_665 65.416(15)
Ce4 Pd5 Ce1 . 51_665 96.67(5)
Ce1 Pd5 Ce1 59_566 51_665 118.67(2)
Ce1 Pd5 Ce1 77_566 51_665 118.67(2)
In2 In1 Pd2 . 8 122.0(3)
In2 In1 Pd2 . . 122.0(3)
Pd2 In1 Pd2 8 . 95.8(4)
In2 In1 In1 . 3 92.0(4)
Pd2 In1 In1 8 3 113.11(12)
Pd2 In1 In1 . 3 113.11(12)
In2 In1 Pd1 . . 126.9(2)
Pd2 In1 Pd1 8 . 90.9(3)
Pd2 In1 Pd1 . . 5.38(15)
In1 In1 Pd1 3 . 113.38(7)
In2 In1 Pd1 . 8 126.9(2)
Pd2 In1 Pd1 8 8 5.38(15)
Pd2 In1 Pd1 . 8 90.9(3)
In1 In1 Pd1 3 8 113.38(7)
Pd1 In1 Pd1 . 8 85.95(17)
In2 In1 In2 . 14 30.7(2)
Pd2 In1 In2 8 14 92.1(2)
Pd2 In1 In2 . 14 125.82(19)
In1 In1 In2 3 14 112.41(12)
Pd1 In1 In2 . 14 128.44(14)
Pd1 In1 In2 8 14 96.73(14)
In2 In1 In2 . 9 30.7(2)
Pd2 In1 In2 8 9 125.82(19)
Pd2 In1 In2 . 9 92.1(2)
In1 In1 In2 3 9 112.41(12)
Pd1 In1 In2 . 9 96.73(14)
Pd1 In1 In2 8 9 128.44(14)
In2 In1 In2 14 9 43.44(14)
In2 In1 In2 . 3 73.6(4)
Pd2 In1 In2 8 3 122.94(15)
Pd2 In1 In2 . 3 122.94(15)
In1 In1 In2 3 3 18.38(12)
Pd1 In1 In2 . 3 124.78(11)
Pd1 In1 In2 8 3 124.78(11)
In2 In1 In2 14 3 95.4(2)
In2 In1 In2 9 3 95.4(2)
In2 In1 In1 . 14 43.6(3)
Pd2 In1 In1 8 14 79.44(18)
Pd2 In1 In1 . 14 123.99(13)
In1 In1 In1 3 14 120.0
Pd1 In1 In1 . 14 125.25(8)
Pd1 In1 In1 8 14 84.00(9)
In2 In1 In1 14 14 12.92(11)
In2 In1 In1 9 14 52.80(7)
In2 In1 In1 3 14 104.56(10)
In2 In1 In1 . 9 43.6(3)
Pd2 In1 In1 8 9 123.99(13)
Pd2 In1 In1 . 9 79.44(18)
In1 In1 In1 3 9 120.0
Pd1 In1 In1 . 9 84.00(9)
Pd1 In1 In1 8 9 125.25(8)
In2 In1 In1 14 9 52.80(7)
In2 In1 In1 9 9 12.92(11)
In2 In1 In1 3 9 104.56(10)
In1 In1 In1 14 9 60.0
In2 In1 Ce3 . . 89.4(4)
Pd2 In1 Ce3 8 . 66.08(12)
Pd2 In1 Ce3 . . 66.08(12)
In1 In1 Ce3 3 . 178.62(5)
Pd1 In1 Ce3 . . 65.70(7)
Pd1 In1 Ce3 8 . 65.70(7)
In2 In1 Ce3 14 . 68.85(13)
In2 In1 Ce3 9 . 68.85(13)
In2 In1 Ce3 3 . 162.99(14)
In1 In1 Ce3 14 . 61.13(4)
In1 In1 Ce3 9 . 61.13(4)
In2 In1 Ce4 . 4_646 70.30(16)
Pd2 In1 Ce4 8 4_646 73.00(18)
Pd2 In1 Ce4 . 4_646 167.2(2)
In1 In1 Ce4 3 4_646 67.39(5)
Pd1 In1 Ce4 . 4_646 161.85(12)
Pd1 In1 Ce4 8 4_646 77.64(8)
In2 In1 Ce4 14 4_646 62.19(8)
In2 In1 Ce4 9 4_646 99.53(11)
In2 In1 Ce4 3 4_646 61.61(5)
In1 In1 Ce4 14 4_646 61.14(5)
In1 In1 Ce4 9 4_646 111.79(5)
Ce3 In1 Ce4 . 4_646 113.13(5)
In2 In1 Ce4 . 2_466 70.30(16)
Pd2 In1 Ce4 8 2_466 167.2(2)
Pd2 In1 Ce4 . 2_466 73.00(17)
In1 In1 Ce4 3 2_466 67.39(5)
Pd1 In1 Ce4 . 2_466 77.64(8)
Pd1 In1 Ce4 8 2_466 161.85(12)
In2 In1 Ce4 14 2_466 99.53(11)
In2 In1 Ce4 9 2_466 62.19(8)
In2 In1 Ce4 3 2_466 61.61(5)
In1 In1 Ce4 14 2_466 111.79(5)
In1 In1 Ce4 9 2_466 61.14(5)
Ce3 In1 Ce4 . 2_466 113.13(5)
Ce4 In1 Ce4 4_646 2_466 117.28(9)
In2 In1 Ce2 . 9 160.0(4)
Pd2 In1 Ce2 8 9 69.10(17)
Pd2 In1 Ce2 . 9 69.10(17)
In1 In1 Ce2 3 9 68.01(5)
Pd1 In1 Ce2 . 9 65.08(8)
Pd1 In1 Ce2 8 9 65.08(8)
In2 In1 Ce2 14 9 158.17(8)
In2 In1 Ce2 9 9 158.17(8)
In2 In1 Ce2 3 9 86.39(13)
In1 In1 Ce2 14 9 147.447(17)
In1 In1 Ce2 9 9 147.447(17)
Ce3 In1 Ce2 . 9 110.61(8)
Ce4 In1 Ce2 4_646 9 100.44(6)
Ce4 In1 Ce2 2_466 9 100.44(6)
In1 In2 In2 . 14 136.4(3)
In1 In2 In2 . 9 136.4(3)
In2 In2 In2 14 9 60.0
In1 In2 In2 . 3 88.0(4)
In2 In2 In2 14 3 120.0
In2 In2 In2 9 3 120.0
In1 In2 Pd2 . 8 41.97(19)
In2 In2 Pd2 14 8 95.27(12)
In2 In2 Pd2 9 8 132.60(13)
In2 In2 Pd2 3 8 107.34(13)
In1 In2 Pd2 . . 41.97(19)
In2 In2 Pd2 14 . 132.60(13)
In2 In2 Pd2 9 . 95.27(12)
In2 In2 Pd2 3 . 107.34(13)
Pd2 In2 Pd2 8 . 71.6(2)
In1 In2 In1 . 14 123.5(3)
In2 In2 In1 14 14 12.92(11)
In2 In2 In1 9 14 68.28(7)
In2 In2 In1 3 14 126.40(11)
Pd2 In2 In1 8 14 82.54(12)
Pd2 In2 In1 . 14 125.3(2)
In1 In2 In1 . 9 123.5(3)
In2 In2 In1 14 9 68.28(7)
In2 In2 In1 9 9 12.92(11)
In2 In2 In1 3 9 126.40(11)
Pd2 In2 In1 8 9 125.3(2)
Pd2 In2 In1 . 9 82.54(12)
In1 In2 In1 14 9 74.41(14)
In1 In2 In10 . . 148.5(5)
In2 In2 In10 14 . 68.32(9)
In2 In2 In10 9 . 68.32(9)
In2 In2 In10 3 . 60.52(11)
Pd2 In2 In10 8 . 143.44(12)
Pd2 In2 In10 . . 143.44(12)
In1 In2 In10 14 . 80.19(15)
In1 In2 In10 9 . 80.19(15)
In1 In2 In1 . 3 69.6(4)
In2 In2 In1 14 3 134.23(9)
In2 In2 In1 9 3 134.23(9)
In2 In2 In1 3 3 18.38(12)
Pd2 In2 In1 8 3 92.58(17)
Pd2 In2 In1 . 3 92.58(17)
In1 In2 In1 14 3 136.95(12)
In1 In2 In1 9 3 136.95(12)
In10 In2 In1 . 3 78.90(14)
In1 In2 Ce4 . 2_466 94.76(19)
In2 In2 Ce4 14 2_466 126.24(10)
In2 In2 Ce4 9 2_466 71.78(9)
In2 In2 Ce4 3 2_466 65.39(8)
Pd2 In2 Ce4 8 2_466 136.6(2)
Pd2 In2 Ce4 . 2_466 70.66(11)
In1 In2 Ce4 14 2_466 137.89(18)
In1 In2 Ce4 9 2_466 69.44(6)
In10 In2 Ce4 . 2_466 73.15(10)
In1 In2 Ce4 3 2_466 68.63(8)
In1 In2 Ce4 . 4_646 94.76(19)
In2 In2 Ce4 14 4_646 71.78(9)
In2 In2 Ce4 9 4_646 126.24(10)
In2 In2 Ce4 3 4_646 65.39(8)
Pd2 In2 Ce4 8 4_646 70.66(11)
Pd2 In2 Ce4 . 4_646 136.6(2)
In1 In2 Ce4 14 4_646 69.44(6)
In1 In2 Ce4 9 4_646 137.89(18)
In10 In2 Ce4 . 4_646 73.15(10)
In1 In2 Ce4 3 4_646 68.63(8)
Ce4 In2 Ce4 2_466 4_646 129.35(16)
In1 In2 Pd1 . . 40.61(18)
In2 In2 Pd1 14 . 131.71(9)
In2 In2 Pd1 9 . 96.34(8)
In2 In2 Pd1 3 . 108.28(9)
Pd2 In2 Pd1 8 . 69.51(17)
Pd2 In2 Pd1 . . 2.15(10)
In1 In2 Pd1 14 . 123.96(18)
In1 In2 Pd1 9 . 83.54(10)
In10 In2 Pd1 . . 145.60(7)
In1 In2 Pd1 3 . 93.14(14)
Ce4 In2 Pd1 2_466 . 72.79(8)
Ce4 In2 Pd1 4_646 . 135.03(17)
In1 In2 Pd1 . 8 40.61(18)
In2 In2 Pd1 14 8 96.34(8)
In2 In2 Pd1 9 8 131.71(9)
In2 In2 Pd1 3 8 108.28(9)
Pd2 In2 Pd1 8 8 2.15(10)
Pd2 In2 Pd1 . 8 69.51(17)
In1 In2 Pd1 14 8 83.54(10)
In1 In2 Pd1 9 8 123.96(18)
In10 In2 Pd1 . 8 145.60(7)
In1 In2 Pd1 3 8 93.14(14)
Ce4 In2 Pd1 2_466 8 135.03(17)
Ce4 In2 Pd1 4_646 8 72.79(8)
Pd1 In2 Pd1 . 8 67.42(14)
In1 In2 Ce3 . . 76.1(4)
In2 In2 Ce3 14 . 73.33(8)
In2 In2 Ce3 9 . 73.33(8)
In2 In2 Ce3 3 . 164.08(9)
Pd2 In2 Ce3 8 . 60.43(13)
Pd2 In2 Ce3 . . 60.43(13)
In1 In2 Ce3 14 . 64.85(11)
In1 In2 Ce3 9 . 64.85(11)
In10 In2 Ce3 . . 135.40(18)
In1 In2 Ce3 3 . 145.7(2)
Ce4 In2 Ce3 2_466 . 115.29(8)
Ce4 In2 Ce3 4_646 . 115.29(8)
Pd1 In2 Ce3 . . 59.13(9)
Pd1 In2 Ce3 8 . 59.13(9)
Pd1 In3 Pd1 5_556 4_556 119.4(3)
Pd1 In3 Pd5 5_556 3_665 108.33(6)
Pd1 In3 Pd5 4_556 3_665 108.33(6)
Pd1 In3 Pd2 5_556 5_556 11.80(12)
Pd1 In3 Pd2 4_556 5_556 110.3(4)
Pd5 In3 Pd2 3_665 5_556 106.61(10)
Pd1 In3 Pd2 5_556 4_556 110.3(4)
Pd1 In3 Pd2 4_556 4_556 11.80(12)
Pd5 In3 Pd2 3_665 4_556 106.61(10)
Pd2 In3 Pd2 5_556 4_556 100.2(5)
Pd1 In3 Pd4 5_556 73_445 106.34(19)
Pd1 In3 Pd4 4_556 73_445 106.34(19)
Pd5 In3 Pd4 3_665 73_445 107.54(10)
Pd2 In3 Pd4 5_556 73_445 117.5(3)
Pd2 In3 Pd4 4_556 73_445 117.5(3)
Pd1 In3 In9 5_556 73_445 120.25(15)
Pd1 In3 In9 4_556 73_445 120.25(15)
Pd5 In3 In9 3_665 73_445 54.59(7)
Pd2 In3 In9 5_556 73_445 129.3(2)
Pd2 In3 In9 4_556 73_445 129.3(2)
Pd4 In3 In9 73_445 73_445 52.94(8)
Pd1 In3 In5 5_556 62_455 125.45(9)
Pd1 In3 In5 4_556 62_455 54.80(18)
Pd5 In3 In5 3_665 62_455 125.34(5)
Pd2 In3 In5 5_556 62_455 128.02(10)
Pd2 In3 In5 4_556 62_455 65.7(3)
Pd4 In3 In5 73_445 62_455 51.80(5)
In9 In3 In5 73_445 62_455 87.45(5)
Pd1 In3 In5 5_556 33_545 54.80(18)
Pd1 In3 In5 4_556 33_545 125.45(9)
Pd5 In3 In5 3_665 33_545 125.34(5)
Pd2 In3 In5 5_556 33_545 65.7(3)
Pd2 In3 In5 4_556 33_545 128.02(10)
Pd4 In3 In5 73_445 33_545 51.80(5)
In9 In3 In5 73_445 33_545 87.45(5)
In5 In3 In5 62_455 33_545 84.09(7)
Pd1 In3 Ce1 5_556 79_546 60.77(12)
Pd1 In3 Ce1 4_556 79_546 171.31(14)
Pd5 In3 Ce1 3_665 79_546 64.72(3)
Pd2 In3 Ce1 5_556 79_546 68.5(2)
Pd2 In3 Ce1 4_556 79_546 161.2(3)
Pd4 In3 Ce1 73_445 79_546 81.31(5)
In9 In3 Ce1 73_445 79_546 60.89(3)
In5 In3 Ce1 62_455 79_546 133.10(6)
In5 In3 Ce1 33_545 79_546 62.46(3)
Pd1 In3 Ce1 5_556 49_455 171.31(14)
Pd1 In3 Ce1 4_556 49_455 60.77(12)
Pd5 In3 Ce1 3_665 49_455 64.72(3)
Pd2 In3 Ce1 5_556 49_455 161.2(3)
Pd2 In3 Ce1 4_556 49_455 68.5(2)
Pd4 In3 Ce1 73_445 49_455 81.31(5)
In9 In3 Ce1 73_445 49_455 60.89(3)
In5 In3 Ce1 62_455 49_455 62.46(3)
In5 In3 Ce1 33_545 49_455 133.10(6)
Ce1 In3 Ce1 79_546 49_455 117.59(6)
Pd1 In3 Ce4 5_556 3_665 78.86(17)
Pd1 In3 Ce4 4_556 3_665 78.86(17)
Pd5 In3 Ce4 3_665 3_665 61.08(7)
Pd2 In3 Ce4 5_556 3_665 68.6(3)
Pd2 In3 Ce4 4_556 3_665 68.6(3)
Pd4 In3 Ce4 73_445 3_665 168.62(9)
In9 In3 Ce4 73_445 3_665 115.67(7)
In5 In3 Ce4 62_455 3_665 133.42(4)
In5 In3 Ce4 33_545 3_665 133.42(4)
Ce1 In3 Ce4 79_546 3_665 92.88(4)
Ce1 In3 Ce4 49_455 3_665 92.88(4)
Pd1 In3 Ce2 5_556 11_556 67.04(5)
Pd1 In3 Ce2 4_556 11_556 67.04(5)
Pd5 In3 Ce2 3_665 11_556 167.93(9)
Pd2 In3 Ce2 5_556 11_556 66.45(8)
Pd2 In3 Ce2 4_556 11_556 66.45(8)
Pd4 In3 Ce2 73_445 11_556 84.54(8)
In9 In3 Ce2 73_445 11_556 137.48(7)
In5 In3 Ce2 62_455 11_556 62.08(4)
In5 In3 Ce2 33_545 11_556 62.08(4)
Ce1 In3 Ce2 79_546 11_556 118.62(3)
Ce1 In3 Ce2 49_455 11_556 118.62(3)
Ce4 In3 Ce2 3_665 11_556 106.84(6)
Pd1 In4 Pd1 8 . 89.4(4)
Pd1 In4 In4 8 63 105.28(19)
Pd1 In4 In4 . 63 165.26(19)
Pd1 In4 In4 8 35 165.26(19)
Pd1 In4 In4 . 35 105.28(19)
In4 In4 In4 63 35 60.0
Pd1 In4 In7 8 75 113.31(9)
Pd1 In4 In7 . 75 113.31(9)
In4 In4 In7 63 75 60.27(4)
In4 In4 In7 35 75 60.27(4)
Pd1 In4 Pd2 8 . 78.7(4)
Pd1 In4 Pd2 . . 10.88(10)
In4 In4 Pd2 63 . 175.2(2)
In4 In4 Pd2 35 . 116.0(3)
In7 In4 Pd2 75 . 115.86(11)
Pd1 In4 Pd2 8 8 10.88(10)
Pd1 In4 Pd2 . 8 78.7(4)
In4 In4 Pd2 63 8 116.0(3)
In4 In4 Pd2 35 8 175.2(2)
In7 In4 Pd2 75 8 115.86(11)
Pd2 In4 Pd2 . 8 67.9(5)
Pd1 In4 In5 8 63 129.70(13)
Pd1 In4 In5 . 63 60.18(17)
In4 In4 In5 63 63 109.10(4)
In4 In4 In5 35 63 61.30(4)
In7 In4 In5 75 63 115.31(5)
Pd2 In4 In5 . 63 69.5(2)
Pd2 In4 In5 8 63 123.46(19)
Pd1 In4 In5 8 35 60.18(17)
Pd1 In4 In5 . 35 129.70(13)
In4 In4 In5 63 35 61.30(4)
In4 In4 In5 35 35 109.10(4)
In7 In4 In5 75 35 115.31(5)
Pd2 In4 In5 . 35 123.46(19)
Pd2 In4 In5 8 35 69.5(2)
In5 In4 In5 63 35 107.70(9)
Pd1 In4 Pd3 8 75 113.33(13)
Pd1 In4 Pd3 . 75 113.33(13)
In4 In4 Pd3 63 75 62.05(4)
In4 In4 Pd3 35 75 62.05(4)
In7 In4 Pd3 75 75 112.30(8)
Pd2 In4 Pd3 . 75 119.16(16)
Pd2 In4 Pd3 8 75 119.16(16)
In5 In4 Pd3 63 75 57.43(4)
In5 In4 Pd3 35 75 57.43(4)
Pd1 In4 In6 8 . 125.47(16)
Pd1 In4 In6 . . 58.45(11)
In4 In4 In6 63 . 110.31(4)
In4 In4 In6 35 . 64.08(3)
In7 In4 In6 75 . 57.55(5)
Pd2 In4 In6 . . 64.92(18)
Pd2 In4 In6 8 . 116.9(2)
In5 In4 In6 63 . 73.90(4)
In5 In4 In6 35 . 171.60(8)
Pd3 In4 In6 75 . 119.46(4)
Pd1 In4 In6 8 55 58.45(11)
Pd1 In4 In6 . 55 125.47(16)
In4 In4 In6 63 55 64.08(3)
In4 In4 In6 35 55 110.31(4)
In7 In4 In6 75 55 57.55(5)
Pd2 In4 In6 . 55 116.9(2)
Pd2 In4 In6 8 55 64.92(18)
In5 In4 In6 63 55 171.60(8)
In5 In4 In6 35 55 73.90(4)
Pd3 In4 In6 75 55 119.46(4)
In6 In4 In6 . 55 103.31(8)
Pd1 In4 Ce3 8 . 67.58(12)
Pd1 In4 Ce3 . . 67.58(12)
In4 In4 Ce3 63 . 116.79(4)
In4 In4 Ce3 35 . 116.79(4)
In7 In4 Ce3 75 . 66.30(7)
Pd2 In4 Ce3 . . 61.92(15)
Pd2 In4 Ce3 8 . 61.92(15)
In5 In4 Ce3 63 . 122.96(5)
In5 In4 Ce3 35 . 122.96(5)
Pd3 In4 Ce3 75 . 178.59(9)
In6 In4 Ce3 . . 59.94(4)
In6 In4 Ce3 55 . 59.94(4)
Pd1 In4 Ce2 8 9 67.55(8)
Pd1 In4 Ce2 . 9 67.55(8)
In4 In4 Ce2 63 9 118.64(3)
In4 In4 Ce2 35 9 118.64(3)
In7 In4 Ce2 75 9 178.67(8)
Pd2 In4 Ce2 . 9 65.19(10)
Pd2 In4 Ce2 8 9 65.19(10)
In5 In4 Ce2 63 9 64.10(4)
In5 In4 Ce2 35 9 64.10(4)
Pd3 In4 Ce2 75 9 66.37(6)
In6 In4 Ce2 . 9 122.93(5)
In6 In4 Ce2 55 9 122.93(5)
Ce3 In4 Ce2 . 9 115.04(7)
Pd4 In5 Pd1 73_445 63 110.14(9)
Pd4 In5 Pd1 73_445 35 110.14(9)
Pd1 In5 Pd1 63 35 97.4(2)
Pd4 In5 Pd3 73_445 75 113.76(11)
Pd1 In5 Pd3 63 75 112.13(7)
Pd1 In5 Pd3 35 75 112.13(7)
Pd4 In5 In4 73_445 63 150.31(5)
Pd1 In5 In4 63 63 53.72(6)
Pd1 In5 In4 35 63 97.45(9)
Pd3 In5 In4 75 63 62.57(7)
Pd4 In5 In4 73_445 35 150.31(5)
Pd1 In5 In4 63 35 97.45(9)
Pd1 In5 In4 35 35 53.72(6)
Pd3 In5 In4 75 35 62.57(7)
In4 In5 In4 63 35 57.41(8)
Pd4 In5 In8 73_445 73_445 57.55(8)
Pd1 In5 In8 63 73_445 131.31(10)
Pd1 In5 In8 35 73_445 131.31(10)
Pd3 In5 In8 75 73_445 56.22(7)
In4 In5 In8 63 73_445 111.35(6)
In4 In5 In8 35 73_445 111.35(6)
Pd4 In5 In3 73_445 62_455 56.53(5)
Pd1 In5 In3 63 62_455 53.89(8)
Pd1 In5 In3 35 62_455 118.90(8)
Pd3 In5 In3 75 62_455 128.10(4)
In4 In5 In3 63 62_455 100.85(5)
In4 In5 In3 35 62_455 150.95(7)
In8 In5 In3 73_445 62_455 93.90(5)
Pd4 In5 In3 73_445 33_545 56.53(5)
Pd1 In5 In3 63 33_545 118.90(8)
Pd1 In5 In3 35 33_545 53.89(8)
Pd3 In5 In3 75 33_545 128.10(4)
In4 In5 In3 63 33_545 150.95(7)
In4 In5 In3 35 33_545 100.85(5)
In8 In5 In3 73_445 33_545 93.90(5)
In3 In5 In3 62_455 33_545 91.13(7)
Pd4 In5 Pd2 73_445 63 107.58(10)
Pd1 In5 Pd2 63 63 5.06(8)
Pd1 In5 Pd2 35 63 102.4(2)
Pd3 In5 Pd2 75 63 110.12(9)
In4 In5 Pd2 63 63 53.98(7)
In4 In5 Pd2 35 63 100.74(11)
In8 In5 Pd2 73_445 63 126.26(13)
In3 In5 Pd2 62_455 63 51.06(9)
In3 In5 Pd2 33_545 63 121.52(10)
Pd4 In5 Pd2 73_445 35 107.58(10)
Pd1 In5 Pd2 63 35 102.4(2)
Pd1 In5 Pd2 35 35 5.06(8)
Pd3 In5 Pd2 75 35 110.12(9)
In4 In5 Pd2 63 35 100.74(11)
In4 In5 Pd2 35 35 53.98(7)
In8 In5 Pd2 73_445 35 126.26(13)
In3 In5 Pd2 62_455 35 121.52(10)
In3 In5 Pd2 33_545 35 51.06(9)
Pd2 In5 Pd2 63 35 107.4(3)
Pd4 In5 Ce1 73_445 9 82.07(9)
Pd1 In5 Ce1 63 9 59.31(7)
Pd1 In5 Ce1 35 9 59.31(7)
Pd3 In5 Ce1 75 9 164.17(9)
In4 In5 Ce1 63 9 103.87(6)
In4 In5 Ce1 35 9 103.87(6)
In8 In5 Ce1 73_445 9 139.62(7)
In3 In5 Ce1 62_455 9 59.78(3)
In3 In5 Ce1 33_545 9 59.78(3)
Pd2 In5 Ce1 63 9 62.47(10)
Pd2 In5 Ce1 35 9 62.47(10)
Pd4 In5 Ce2 73_445 29 86.18(4)
Pd1 In5 Ce2 63 29 160.48(11)
Pd1 In5 Ce2 35 29 66.05(10)
Pd3 In5 Ce2 75 29 68.18(4)
In4 In5 Ce2 63 29 115.87(6)
In4 In5 Ce2 35 29 64.79(4)
In8 In5 Ce2 73_445 29 66.22(4)
In3 In5 Ce2 62_455 29 142.38(6)
In3 In5 Ce2 33_545 29 60.67(3)
Pd2 In5 Ce2 63 29 164.88(12)
Pd2 In5 Ce2 35 29 61.19(13)
Ce1 In5 Ce2 9 29 114.97(4)
Pd4 In5 Ce2 73_445 51 86.18(4)
Pd1 In5 Ce2 63 51 66.05(10)
Pd1 In5 Ce2 35 51 160.48(11)
Pd3 In5 Ce2 75 51 68.18(4)
In4 In5 Ce2 63 51 64.79(4)
In4 In5 Ce2 35 51 115.87(6)
In8 In5 Ce2 73_445 51 66.22(4)
In3 In5 Ce2 62_455 51 60.67(3)
In3 In5 Ce2 33_545 51 142.38(6)
Pd2 In5 Ce2 63 51 61.19(13)
Pd2 In5 Ce2 35 51 164.88(12)
Ce1 In5 Ce2 9 51 114.97(4)
Ce2 In5 Ce2 29 51 127.72(7)
Pd1 In6 Pd1 21 . 56.8(2)
Pd1 In6 Pd1 21 46 119.88(16)
Pd1 In6 Pd1 . 46 92.7(3)
Pd1 In6 Pd1 21 26 92.7(3)
Pd1 In6 Pd1 . 26 119.88(16)
Pd1 In6 Pd1 46 26 56.8(2)
Pd1 In6 In7 21 52 102.19(6)
Pd1 In6 In7 . 52 131.88(13)
Pd1 In6 In7 46 52 131.88(13)
Pd1 In6 In7 26 52 102.19(6)
Pd1 In6 In7 21 75 131.88(13)
Pd1 In6 In7 . 75 102.19(6)
Pd1 In6 In7 46 75 102.19(6)
Pd1 In6 In7 26 75 131.88(13)
In7 In6 In7 52 75 57.40(13)
Pd1 In6 In4 21 . 101.03(14)
Pd1 In6 In4 . . 49.69(6)
Pd1 In6 In4 46 . 89.16(12)
Pd1 In6 In4 26 . 145.46(10)
In7 In6 In4 52 . 105.59(8)
In7 In6 In4 75 . 54.67(6)
Pd1 In6 In4 21 35 145.46(10)
Pd1 In6 In4 . 35 89.16(12)
Pd1 In6 In4 46 35 49.69(6)
Pd1 In6 In4 26 35 101.03(14)
In7 In6 In4 52 35 105.59(8)
In7 In6 In4 75 35 54.67(6)
In4 In6 In4 . 35 51.84(7)
Pd1 In6 In4 21 26 89.16(12)
Pd1 In6 In4 . 26 145.46(10)
Pd1 In6 In4 46 26 101.03(14)
Pd1 In6 In4 26 26 49.69(6)
In7 In6 In4 52 26 54.67(6)
In7 In6 In4 75 26 105.59(8)
In4 In6 In4 . 26 159.67(9)
In4 In6 In4 35 26 123.75(6)
Pd1 In6 In4 21 9 49.69(6)
Pd1 In6 In4 . 9 101.03(14)
Pd1 In6 In4 46 9 145.46(10)
Pd1 In6 In4 26 9 89.16(12)
In7 In6 In4 52 9 54.67(6)
In7 In6 In4 75 9 105.59(8)
In4 In6 In4 . 9 123.75(6)
In4 In6 In4 35 9 159.67(9)
In4 In6 In4 26 9 51.84(7)
Pd1 In6 Ce1 21 75 59.94(8)
Pd1 In6 Ce1 . 75 59.94(8)
Pd1 In6 Ce1 46 75 59.94(8)
Pd1 In6 Ce1 26 75 59.94(8)
In7 In6 Ce1 52 75 151.30(7)
In7 In6 Ce1 75 75 151.30(7)
In4 In6 Ce1 . 75 100.16(4)
In4 In6 Ce1 35 75 100.16(4)
In4 In6 Ce1 26 75 100.16(4)
In4 In6 Ce1 9 75 100.16(4)
Pd1 In6 Pd2 21 21 8.01(8)
Pd1 In6 Pd2 . 21 51.4(2)
Pd1 In6 Pd2 46 21 123.34(18)
Pd1 In6 Pd2 26 21 100.6(3)
In7 In6 Pd2 52 21 101.58(8)
In7 In6 Pd2 75 21 124.81(18)
In4 In6 Pd2 . 21 93.61(18)
In4 In6 Pd2 35 21 140.54(14)
In4 In6 Pd2 26 21 95.30(15)
In4 In6 Pd2 9 21 51.92(9)
Ce1 In6 Pd2 75 21 63.90(12)
Pd1 In6 Pd2 21 . 51.4(2)
Pd1 In6 Pd2 . . 8.01(8)
Pd1 In6 Pd2 46 . 100.6(3)
Pd1 In6 Pd2 26 . 123.34(18)
In7 In6 Pd2 52 . 124.81(18)
In7 In6 Pd2 75 . 101.58(8)
In4 In6 Pd2 . . 51.92(9)
In4 In6 Pd2 35 . 95.30(15)
In4 In6 Pd2 26 . 140.54(14)
In4 In6 Pd2 9 . 93.61(18)
Ce1 In6 Pd2 75 . 63.90(12)
Pd2 In6 Pd2 21 . 45.3(3)
Pd1 In6 Pd2 21 46 123.34(18)
Pd1 In6 Pd2 . 46 100.6(3)
Pd1 In6 Pd2 46 46 8.01(8)
Pd1 In6 Pd2 26 46 51.4(2)
In7 In6 Pd2 52 46 124.81(18)
In7 In6 Pd2 75 46 101.58(8)
In4 In6 Pd2 . 46 95.30(15)
In4 In6 Pd2 35 46 51.92(9)
In4 In6 Pd2 26 46 93.61(18)
In4 In6 Pd2 9 46 140.54(14)
Ce1 In6 Pd2 75 46 63.90(12)
Pd2 In6 Pd2 21 46 127.8(2)
Pd2 In6 Pd2 . 46 108.4(4)
Pd1 In6 Pd2 21 26 100.6(3)
Pd1 In6 Pd2 . 26 123.34(18)
Pd1 In6 Pd2 46 26 51.4(2)
Pd1 In6 Pd2 26 26 8.01(8)
In7 In6 Pd2 52 26 101.58(8)
In7 In6 Pd2 75 26 124.81(18)
In4 In6 Pd2 . 26 140.54(14)
In4 In6 Pd2 35 26 93.61(18)
In4 In6 Pd2 26 26 51.92(9)
In4 In6 Pd2 9 26 95.30(15)
Ce1 In6 Pd2 75 26 63.90(12)
Pd2 In6 Pd2 21 26 108.4(4)
Pd2 In6 Pd2 . 26 127.8(2)
Pd2 In6 Pd2 46 26 45.3(3)
Pd1 In6 Ce3 21 26 150.76(13)
Pd1 In6 Ce3 . 26 150.76(13)
Pd1 In6 Ce3 46 26 65.64(13)
Pd1 In6 Ce3 26 26 65.64(13)
In7 In6 Ce3 52 26 66.24(4)
In7 In6 Ce3 75 26 66.24(4)
In4 In6 Ce3 . 26 107.89(5)
In4 In6 Ce3 35 26 62.01(3)
In4 In6 Ce3 26 26 62.01(3)
In4 In6 Ce3 9 26 107.89(5)
Ce1 In6 Ce3 75 26 117.34(4)
Pd2 In6 Ce3 21 26 157.31(15)
Pd2 In6 Ce3 . 26 157.31(15)
Pd2 In6 Ce3 46 26 58.77(17)
Pd2 In6 Ce3 26 26 58.77(17)
Pd1 In6 Ce3 21 . 65.64(13)
Pd1 In6 Ce3 . . 65.64(13)
Pd1 In6 Ce3 46 . 150.76(13)
Pd1 In6 Ce3 26 . 150.76(13)
In7 In6 Ce3 52 . 66.24(4)
In7 In6 Ce3 75 . 66.24(4)
In4 In6 Ce3 . . 62.01(3)
In4 In6 Ce3 35 . 107.89(5)
In4 In6 Ce3 26 . 107.89(5)
In4 In6 Ce3 9 . 62.01(3)
Ce1 In6 Ce3 75 . 117.34(4)
Pd2 In6 Ce3 21 . 58.77(17)
Pd2 In6 Ce3 . . 58.77(17)
Pd2 In6 Ce3 46 . 157.31(15)
Pd2 In6 Ce3 26 . 157.31(15)
Ce3 In6 Ce3 26 . 125.32(9)
In7 In7 In7 52 75 60.0
In7 In7 In7 52 26 60.0
In7 In7 In7 75 26 60.0
In7 In7 In4 52 37 120.27(4)
In7 In7 In4 75 37 120.27(4)
In7 In7 In4 26 37 179.67(4)
In7 In7 In4 52 75 120.27(4)
In7 In7 In4 75 75 179.67(4)
In7 In7 In4 26 75 120.27(4)
In4 In7 In4 37 75 59.47(9)
In7 In7 In4 52 60 179.67(4)
In7 In7 In4 75 60 120.27(4)
In7 In7 In4 26 60 120.27(4)
In4 In7 In4 37 60 59.47(9)
In4 In7 In4 75 60 59.47(9)
In7 In7 In6 52 35 112.34(6)
In7 In7 In6 75 35 61.30(7)
In7 In7 In6 26 35 112.34(6)
In4 In7 In6 37 35 67.78(4)
In4 In7 In6 75 35 118.37(11)
In4 In7 In6 60 35 67.78(4)
In7 In7 In6 52 75 112.34(6)
In7 In7 In6 75 75 112.34(6)
In7 In7 In6 26 75 61.30(7)
In4 In7 In6 37 75 118.37(11)
In4 In7 In6 75 75 67.78(4)
In4 In7 In6 60 75 67.78(4)
In6 In7 In6 35 75 118.71(3)
In7 In7 In6 52 29 61.30(7)
In7 In7 In6 75 29 112.34(6)
In7 In7 In6 26 29 112.34(6)
In4 In7 In6 37 29 67.78(4)
In4 In7 In6 75 29 67.78(4)
In4 In7 In6 60 29 118.37(11)
In6 In7 In6 35 29 118.71(3)
In6 In7 In6 75 29 118.71(3)
In7 In7 Ce3 52 26 65.59(5)
In7 In7 Ce3 75 26 65.59(5)
In7 In7 Ce3 26 26 116.24(6)
In4 In7 Ce3 37 26 64.09(4)
In4 In7 Ce3 75 26 114.29(6)
In4 In7 Ce3 60 26 114.29(6)
In6 In7 Ce3 35 26 61.795(7)
In6 In7 Ce3 75 26 177.54(12)
In6 In7 Ce3 29 26 61.795(7)
In7 In7 Ce3 52 52 116.24(6)
In7 In7 Ce3 75 52 65.59(5)
In7 In7 Ce3 26 52 65.59(5)
In4 In7 Ce3 37 52 114.29(6)
In4 In7 Ce3 75 52 114.29(6)
In4 In7 Ce3 60 52 64.09(4)
In6 In7 Ce3 35 52 61.795(7)
In6 In7 Ce3 75 52 61.795(7)
In6 In7 Ce3 29 52 177.54(12)
Ce3 In7 Ce3 26 52 117.59(3)
In7 In7 Ce3 52 75 65.59(5)
In7 In7 Ce3 75 75 116.24(6)
In7 In7 Ce3 26 75 65.59(5)
In4 In7 Ce3 37 75 114.29(6)
In4 In7 Ce3 75 75 64.09(4)
In4 In7 Ce3 60 75 114.29(6)
In6 In7 Ce3 35 75 177.54(12)
In6 In7 Ce3 75 75 61.795(7)
In6 In7 Ce3 29 75 61.795(7)
Ce3 In7 Ce3 26 75 117.59(3)
Ce3 In7 Ce3 52 75 117.59(3)
Pd4 In8 Pd3 . 4_656 110.70(6)
Pd4 In8 Pd3 . 3_665 110.70(6)
Pd3 In8 Pd3 4_656 3_665 108.21(6)
Pd4 In8 Pd3 . 2_566 110.70(6)
Pd3 In8 Pd3 4_656 2_566 108.21(6)
Pd3 In8 Pd3 3_665 2_566 108.21(6)
Pd4 In8 In5 . 38 53.38(5)
Pd3 In8 In5 4_656 38 125.89(3)
Pd3 In8 In5 3_665 38 125.89(3)
Pd3 In8 In5 2_566 38 57.32(5)
Pd4 In8 In5 . 57 53.38(5)
Pd3 In8 In5 4_656 57 57.32(5)
Pd3 In8 In5 3_665 57 125.89(3)
Pd3 In8 In5 2_566 57 125.89(3)
In5 In8 In5 38 57 88.06(7)
Pd4 In8 In5 . 73 53.38(5)
Pd3 In8 In5 4_656 73 125.89(3)
Pd3 In8 In5 3_665 73 57.32(5)
Pd3 In8 In5 2_566 73 125.89(3)
In5 In8 In5 38 73 88.06(7)
In5 In8 In5 57 73 88.06(7)
Pd4 In8 In8 . 4_656 144.7
Pd3 In8 In8 4_656 4_656 104.56(6)
Pd3 In8 In8 3_665 4_656 56.04(5)
Pd3 In8 In8 2_566 4_656 56.04(5)
In5 In8 In8 38 4_656 104.80(4)
In5 In8 In8 57 4_656 161.89(5)
In5 In8 In8 73 4_656 104.80(4)
Pd4 In8 In8 . 3_665 144.7360(10)
Pd3 In8 In8 4_656 3_665 56.04(5)
Pd3 In8 In8 3_665 3_665 104.56(6)
Pd3 In8 In8 2_566 3_665 56.04(5)
In5 In8 In8 38 3_665 104.80(4)
In5 In8 In8 57 3_665 104.80(4)
In5 In8 In8 73 3_665 161.89(5)
In8 In8 In8 4_656 3_665 60.0
Pd4 In8 In8 . 2_566 144.7
Pd3 In8 In8 4_656 2_566 56.04(5)
Pd3 In8 In8 3_665 2_566 56.04(5)
Pd3 In8 In8 2_566 2_566 104.56(6)
In5 In8 In8 38 2_566 161.89(5)
In5 In8 In8 57 2_566 104.80(4)
In5 In8 In8 73 2_566 104.80(4)
In8 In8 In8 4_656 2_566 60.0
In8 In8 In8 3_665 2_566 60.0
Pd4 In8 Ce2 . 27_655 81.00(4)
Pd3 In8 Ce2 4_656 27_655 66.003(15)
Pd3 In8 Ce2 3_665 27_655 66.003(15)
Pd3 In8 Ce2 2_566 27_655 168.30(10)
In5 In8 Ce2 38 27_655 134.38(8)
In5 In8 Ce2 57 27_655 60.68(2)
In5 In8 Ce2 73 27_655 60.68(2)
In8 In8 Ce2 4_656 27_655 114.38(3)
In8 In8 Ce2 3_665 27_655 114.38(3)
In8 In8 Ce2 2_566 27_655 63.73(4)
Pd4 In8 Ce2 . 83_556 81.00(4)
Pd3 In8 Ce2 4_656 83_556 66.003(15)
Pd3 In8 Ce2 3_665 83_556 168.30(10)
Pd3 In8 Ce2 2_566 83_556 66.003(15)
In5 In8 Ce2 38 83_556 60.68(2)
In5 In8 Ce2 57 83_556 60.68(2)
In5 In8 Ce2 73 83_556 134.38(8)
In8 In8 Ce2 4_656 83_556 114.38(3)
In8 In8 Ce2 3_665 83_556 63.73(4)
In8 In8 Ce2 2_566 83_556 114.38(3)
Ce2 In8 Ce2 27_655 83_556 117.60(2)
Pd4 In8 Ce2 . 53_565 81.00(4)
Pd3 In8 Ce2 4_656 53_565 168.30(10)
Pd3 In8 Ce2 3_665 53_565 66.003(15)
Pd3 In8 Ce2 2_566 53_565 66.003(15)
In5 In8 Ce2 38 53_565 60.68(2)
In5 In8 Ce2 57 53_565 134.38(8)
In5 In8 Ce2 73 53_565 60.68(2)
In8 In8 Ce2 4_656 53_565 63.73(4)
In8 In8 Ce2 3_665 53_565 114.38(4)
In8 In8 Ce2 2_566 53_565 114.38(3)
Ce2 In8 Ce2 27_655 53_565 117.60(2)
Ce2 In8 Ce2 83_556 53_565 117.60(2)
Pd4 In9 Pd5 . 52_656 112.76(6)
Pd4 In9 Pd5 . 75_665 112.76(6)
Pd5 In9 Pd5 52_656 75_665 105.99(7)
Pd4 In9 Pd5 . 26_566 112.76(6)
Pd5 In9 Pd5 52_656 26_566 105.99(7)
Pd5 In9 Pd5 75_665 26_566 105.99(7)
Pd4 In9 In3 . 38 57.31(5)
Pd5 In9 In3 52_656 38 126.65(2)
Pd5 In9 In3 75_665 38 126.65(2)
Pd5 In9 In3 26_566 38 55.45(5)
Pd4 In9 In3 . 57 57.31(5)
Pd5 In9 In3 52_656 57 55.45(5)
Pd5 In9 In3 75_665 57 126.65(2)
Pd5 In9 In3 26_566 57 126.65(2)
In3 In9 In3 38 57 93.58(7)
Pd4 In9 In3 . 73 57.31(5)
Pd5 In9 In3 52_656 73 126.65(2)
Pd5 In9 In3 75_665 73 55.45(5)
Pd5 In9 In3 26_566 73 126.65(2)
In3 In9 In3 38 73 93.58(7)
In3 In9 In3 57 73 93.58(7)
Pd4 In9 In9 . 52_656 144.7
Pd5 In9 In9 52_656 52_656 102.51(6)
Pd5 In9 In9 75_665 52_656 54.40(5)
Pd5 In9 In9 26_566 52_656 54.40(5)
In3 In9 In9 38 52_656 101.42(4)
In3 In9 In9 57 52_656 157.96(5)
In3 In9 In9 73 52_656 101.42(4)
Pd4 In9 In9 . 75_665 144.7360(10)
Pd5 In9 In9 52_656 75_665 54.40(5)
Pd5 In9 In9 75_665 75_665 102.51(6)
Pd5 In9 In9 26_566 75_665 54.40(5)
In3 In9 In9 38 75_665 101.42(4)
In3 In9 In9 57 75_665 101.42(4)
In3 In9 In9 73 75_665 157.96(5)
In9 In9 In9 52_656 75_665 60.0
Pd4 In9 In9 . 26_566 144.7
Pd5 In9 In9 52_656 26_566 54.40(5)
Pd5 In9 In9 75_665 26_566 54.40(5)
Pd5 In9 In9 26_566 26_566 102.51(6)
In3 In9 In9 38 26_566 157.96(5)
In3 In9 In9 57 26_566 101.42(4)
In3 In9 In9 73 26_566 101.42(4)
In9 In9 In9 52_656 26_566 60.0
In9 In9 In9 75_665 26_566 60.0
Pd4 In9 Ce1 . 25 83.92(5)
Pd5 In9 Ce1 52_656 25 65.324(15)
Pd5 In9 Ce1 75_665 25 65.324(15)
Pd5 In9 Ce1 26_566 25 163.32(10)
In3 In9 Ce1 38 25 141.23(9)
In3 In9 Ce1 57 25 61.599(19)
In3 In9 Ce1 73 25 61.599(19)
In9 In9 Ce1 52_656 25 111.94(4)
In9 In9 Ce1 75_665 25 111.94(4)
In9 In9 Ce1 26_566 25 60.82(5)
Pd4 In9 Ce1 . 81 83.92(5)
Pd5 In9 Ce1 52_656 81 65.324(15)
Pd5 In9 Ce1 75_665 81 163.32(10)
Pd5 In9 Ce1 26_566 81 65.324(15)
In3 In9 Ce1 38 81 61.599(19)
In3 In9 Ce1 57 81 61.599(19)
In3 In9 Ce1 73 81 141.23(9)
In9 In9 Ce1 52_656 81 111.94(4)
In9 In9 Ce1 75_665 81 60.82(5)
In9 In9 Ce1 26_566 81 111.94(4)
Ce1 In9 Ce1 25 81 118.892(16)
Pd4 In9 Ce1 . 7_656 83.92(5)
Pd5 In9 Ce1 52_656 7_656 163.32(10)
Pd5 In9 Ce1 75_665 7_656 65.324(15)
Pd5 In9 Ce1 26_566 7_656 65.324(15)
In3 In9 Ce1 38 7_656 61.599(19)
In3 In9 Ce1 57 7_656 141.23(9)
In3 In9 Ce1 73 7_656 61.599(19)
In9 In9 Ce1 52_656 7_656 60.82(5)
In9 In9 Ce1 75_665 7_656 111.94(4)
In9 In9 Ce1 26_566 7_656 111.94(4)
Ce1 In9 Ce1 25 7_656 118.892(17)
Ce1 In9 Ce1 81 7_656 118.892(17)
In2 In10 In2 . 14 43.37(18)
In2 In10 In2 . 9 43.37(18)
In2 In10 In2 14 9 43.37(18)
In2 In10 In2 . 13 96.96(5)
In2 In10 In2 14 13 59.0(2)
In2 In10 In2 9 13 96.95(5)
In2 In10 In2 . 12 96.96(5)
In2 In10 In2 14 12 96.95(5)
In2 In10 In2 9 12 59.0(2)
In2 In10 In2 13 12 119.00(4)
In2 In10 In2 . 3 59.0(2)
In2 In10 In2 14 3 96.95(5)
In2 In10 In2 9 3 96.95(5)
In2 In10 In2 13 3 119.00(4)
In2 In10 In2 12 3 119.00(4)
In2 In10 In2 . 16 96.96(5)
In2 In10 In2 14 16 139.27(14)
In2 In10 In2 9 16 119.00(4)
In2 In10 In2 13 16 139.27(14)
In2 In10 In2 12 16 96.96(5)
In2 In10 In2 3 16 43.37(18)
In2 In10 In2 . 2 139.27(14)
In2 In10 In2 14 2 96.96(5)
In2 In10 In2 9 2 119.00(4)
In2 In10 In2 13 2 43.37(18)
In2 In10 In2 12 2 96.96(5)
In2 In10 In2 3 2 139.27(14)
In2 In10 In2 16 2 119.00(4)
In2 In10 In2 . 4 139.27(14)
In2 In10 In2 14 4 119.00(4)
In2 In10 In2 9 4 96.96(5)
In2 In10 In2 13 4 96.96(5)
In2 In10 In2 12 4 43.37(18)
In2 In10 In2 3 4 139.27(14)
In2 In10 In2 16 4 96.96(5)
In2 In10 In2 2 4 59.0(2)
In2 In10 In2 . 15 119.00(4)
In2 In10 In2 14 15 139.27(14)
In2 In10 In2 9 15 96.96(5)
In2 In10 In2 13 15 139.27(14)
In2 In10 In2 12 15 43.37(18)
In2 In10 In2 3 15 96.96(5)
In2 In10 In2 16 15 59.0(2)
In2 In10 In2 2 15 96.96(5)
In2 In10 In2 4 15 43.37(18)
In2 In10 In2 . 10 96.96(5)
In2 In10 In2 14 10 119.00(4)
In2 In10 In2 9 10 139.27(14)
In2 In10 In2 13 10 96.96(5)
In2 In10 In2 12 10 139.27(14)
In2 In10 In2 3 10 43.37(18)
In2 In10 In2 16 10 43.37(18)
In2 In10 In2 2 10 96.96(5)
In2 In10 In2 4 10 119.00(4)
In2 In10 In2 15 10 96.96(5)
In2 In10 In2 . 11 119.00(4)
In2 In10 In2 14 11 96.96(5)
In2 In10 In2 9 11 139.27(14)
In2 In10 In2 13 11 43.37(18)
In2 In10 In2 12 11 139.27(14)
In2 In10 In2 3 11 96.96(5)
In2 In10 In2 16 11 96.96(5)
In2 In10 In2 2 11 43.37(18)
In2 In10 In2 4 11 96.96(5)
In2 In10 In2 15 11 119.00(4)
In2 In10 In2 10 11 59.0(2)
In2 In10 Ce4 . 1_444 154.74(11)
In2 In10 Ce4 14 1_444 154.74(11)
In2 In10 Ce4 9 1_444 154.74(11)
In2 In10 Ce4 13 1_444 95.78(11)
In2 In10 Ce4 12 1_444 95.78(11)
In2 In10 Ce4 3 1_444 95.78(11)
In2 In10 Ce4 16 1_444 59.83(3)
In2 In10 Ce4 2 1_444 59.83(3)
In2 In10 Ce4 4 1_444 59.83(3)
In2 In10 Ce4 15 1_444 59.83(3)
In2 In10 Ce4 10 1_444 59.83(3)
In2 In10 Ce4 11 1_444 59.83(3)
In2 In10 Ce4 . 2_466 59.83(3)
In2 In10 Ce4 14 2_466 95.78(11)
In2 In10 Ce4 9 2_466 59.83(3)
In2 In10 Ce4 13 2_466 154.74(11)
In2 In10 Ce4 12 2_466 59.83(3)
In2 In10 Ce4 3 2_466 59.83(3)
In2 In10 Ce4 16 2_466 59.83(3)
In2 In10 Ce4 2 2_466 154.74(11)
In2 In10 Ce4 4 2_466 95.78(11)
In2 In10 Ce4 15 2_466 59.83(3)
In2 In10 Ce4 10 2_466 95.78(11)
In2 In10 Ce4 11 2_466 154.74(11)
Ce4 In10 Ce4 1_444 2_466 109.5
In2 In10 Ce4 . 3_664 95.78(11)
In2 In10 Ce4 14 3_664 59.83(3)
In2 In10 Ce4 9 3_664 59.83(3)
In2 In10 Ce4 13 3_664 59.83(3)
In2 In10 Ce4 12 3_664 59.83(3)
In2 In10 Ce4 3 3_664 154.74(11)
In2 In10 Ce4 16 3_664 154.74(11)
In2 In10 Ce4 2 3_664 59.83(3)
In2 In10 Ce4 4 3_664 59.83(3)
In2 In10 Ce4 15 3_664 95.78(11)
In2 In10 Ce4 10 3_664 154.74(11)
In2 In10 Ce4 11 3_664 95.78(11)
Ce4 In10 Ce4 1_444 3_664 109.5
Ce4 In10 Ce4 2_466 3_664 109.5
In2 In10 Ce4 . 4_646 59.83(3)
In2 In10 Ce4 14 4_646 59.83(3)
In2 In10 Ce4 9 4_646 95.78(11)
In2 In10 Ce4 13 4_646 59.83(3)
In2 In10 Ce4 12 4_646 154.74(11)
In2 In10 Ce4 3 4_646 59.83(3)
In2 In10 Ce4 16 4_646 95.78(11)
In2 In10 Ce4 2 4_646 95.78(11)
In2 In10 Ce4 4 4_646 154.74(11)
In2 In10 Ce4 15 4_646 154.74(11)
In2 In10 Ce4 10 4_646 59.83(3)
In2 In10 Ce4 11 4_646 59.83(3)
Ce4 In10 Ce4 1_444 4_646 109.5
Ce4 In10 Ce4 2_466 4_646 109.5
Ce4 In10 Ce4 3_664 4_646 109.5

loop_
_geom_bond_atom_site_label_1
_geom_bond_atom_site_label_2
_geom_bond_site_symmetry_2
_geom_bond_distance
_geom_bond_publ_flag
Ce1 Pd1 96 3.120(6) y
Ce1 Pd1 52 3.120(6) ?
Ce1 Pd1 75 3.120(6) ?
Ce1 Pd1 71 3.120(6) ?
Ce1 In6 75 3.296(3) y
Ce1 In9 2_566 3.3002(14) y
Ce1 In9 25_544 3.3002(14) ?
Ce1 Pd5 76_646 3.3040(12) y
Ce1 Pd5 51_664 3.3040(12) ?
Ce1 In3 59_565 3.3228(9) y
Ce1 In3 74_556 3.3228(9) ?
Ce1 In3 81_545 3.3228(8) ?
Ce1 In3 49_554 3.3228(9) ?
Ce1 In5 14 3.4096(17) y
Ce1 In5 37 3.4096(17) ?
Ce1 Pd2 52 3.490(11) y
Ce1 Pd2 96 3.490(11) ?
Ce1 Pd2 75 3.490(11) ?
Ce1 Pd2 71 3.490(11) ?
Ce2 In3 16_655 3.3713(16) y
Ce2 In3 15_655 3.3713(16) ?
Ce2 In5 82 3.4171(9) y
Ce2 In5 52 3.4171(9) ?
Ce2 In5 84_545 3.4171(9) ?
Ce2 In5 51_554 3.4171(9) ?
Ce2 Pd2 13 3.429(4) y
Ce2 Pd2 20 3.429(4) ?
Ce2 Pd2 17 3.429(4) ?
Ce2 Pd2 14 3.429(4) ?
Ce2 Pd1 20 3.430(2) y
Ce2 Pd1 13 3.430(2) ?
Ce2 Pd1 17 3.430(2) ?
Ce2 Pd1 14 3.430(2) ?
Ce2 In4 13 3.437(2) y
Ce2 In4 14 3.437(2) ?
Ce2 In1 13 3.544(3) y
Ce2 In1 14 3.544(3) ?
Ce2 Pd3 26 3.5560(13) y
Ce2 Pd3 25_544 3.5560(13) ?
Ce2 In8 28_645 3.5862(16) y
Ce2 In8 27_654 3.5862(16) ?
Ce3 Pd2 21 3.244(5) y
Ce3 Pd2 17 3.244(5) ?
Ce3 Pd2 14 3.244(5) ?
Ce3 Pd2 9 3.244(5) ?
Ce3 Pd2 8 3.244(5) ?
Ce3 Pd2 . 3.244(5) ?
Ce3 In6 . 3.3141(14) y
Ce3 In6 9 3.3141(14) ?
Ce3 In6 55 3.3141(14) ?
Ce3 In4 . 3.3812(19) y
Ce3 In4 14 3.3812(19) ?
Ce3 In4 9 3.3812(19) ?
Ce3 Pd1 9 3.392(4) y
Ce3 Pd1 14 3.392(4) ?
Ce3 Pd1 21 3.392(4) ?
Ce3 Pd1 8 3.392(4) ?
Ce3 Pd1 17 3.392(4) ?
Ce3 Pd1 . 3.392(4) ?
Ce3 In7 52 3.442(2) y
Ce3 In7 75 3.442(2) ?
Ce3 In7 26 3.442(2) ?
Ce3 In1 . 3.451(3) y
Ce3 In1 9 3.451(3) ?
Ce3 In1 14 3.451(3) ?
Ce4 Pd5 . 3.142(3) y
Ce4 In2 16_666 3.261(3) y
Ce4 In2 15_666 3.261(3) ?
Ce4 In2 11_666 3.261(3) ?
Ce4 In2 10_666 3.261(3) ?
Ce4 In2 4_666 3.261(3) ?
Ce4 In2 2_666 3.261(3) ?
Ce4 In3 13_566 3.324(2) y
Ce4 In3 12_656 3.324(2) ?
Ce4 In3 3_665 3.324(2) ?
Ce4 In1 2_666 3.4519(18) y
Ce4 In1 11_666 3.4519(17) ?
Ce4 In1 15_666 3.4519(17) ?
Ce4 In1 16_666 3.4519(17) ?
Ce4 In1 4_666 3.4519(17) ?
Ce4 In1 10_666 3.4519(17) ?
Ce4 Pd2 22_666 3.495(10) y
Ce4 Pd2 10_666 3.495(10) ?
Ce4 Pd2 7_666 3.495(10) ?
Ce4 Pd2 2_666 3.495(10) ?
Ce4 Pd2 16_666 3.495(10) ?
Ce4 Pd2 18_666 3.495(10) ?
Ce4 In10 1_666 3.610(2) y
Pd1 Pd2 . 0.579(7) ?
Pd1 In4 . 2.607(4) y
Pd1 In1 . 2.690(9) y
Pd1 Pd2 21 2.716(5) ?
Pd1 Pd1 21 2.770(6) y
Pd1 In3 4_556 2.774(2) y
Pd1 In5 63 2.806(8) y
Pd1 In6 . 2.913(6) y
Pd1 Ce1 75 3.120(6) ?
Pd1 In2 . 3.305(10) y
Pd1 Ce2 9 3.430(2) ?
Pd2 In1 . 2.157(14) y
Pd2 Pd2 21 2.542(9) y
Pd2 Pd1 21 2.716(5) ?
Pd2 In2 . 2.737(15) y
Pd2 In3 4_556 2.833(5) y
Pd2 In4 . 2.866(8) y
Pd2 Pd2 8 3.202(14) y
Pd2 In6 . 3.298(11) y
Pd2 In5 63 3.319(14) y
Pd2 Ce2 9 3.429(4) ?
Pd2 Ce1 75 3.490(11) ?
Pd2 Ce4 2_466 3.495(10) ?
Pd3 In8 4_656 2.841(2) y
Pd3 In8 3_665 2.841(2) ?
Pd3 In8 2_566 2.841(2) ?
Pd3 In5 37 2.8773(19) y
Pd3 In5 60 2.8773(19) ?
Pd3 In5 75 2.8773(19) ?
Pd3 In4 75 3.030(3) y
Pd3 In4 37 3.030(3) ?
Pd3 In4 60 3.030(3) ?
Pd3 Ce2 25 3.5560(13) ?
Pd3 Ce2 81 3.5560(13) ?
Pd3 Ce2 55 3.5560(13) ?
Pd4 In5 38 2.693(2) y
Pd4 In5 57 2.693(2) ?
Pd4 In5 73 2.693(2) ?
Pd4 In9 . 2.710(4) y
Pd4 In8 . 2.831(4) y
Pd4 In3 38 2.858(2) y
Pd4 In3 73 2.858(2) ?
Pd4 In3 57 2.858(2) ?
Pd5 In9 52_656 2.765(2) y
Pd5 In9 75_665 2.765(2) ?
Pd5 In9 26_566 2.765(2) ?
Pd5 In3 13_566 2.7937(18) y
Pd5 In3 12_656 2.7937(18) ?
Pd5 In3 3_665 2.7937(18) ?
Pd5 Ce1 59_566 3.3040(12) ?
Pd5 Ce1 77_566 3.3040(12) ?
Pd5 Ce1 51_665 3.3040(12) ?
In1 In2 . 0.893(6) ?
In1 Pd2 8 2.157(14) ?
In1 In1 3 2.654(6) y
In1 Pd1 8 2.690(9) ?
In1 In2 14 2.756(5) y
In1 In2 9 2.756(5) ?
In1 In2 3 2.830(6) ?
In1 In1 14 3.332(5) y
In1 In1 9 3.332(5) ?
In1 Ce4 4_646 3.4519(17) ?
In1 Ce4 2_466 3.4519(17) ?
In1 Ce2 9 3.544(3) ?
In2 In2 14 2.039(9) ?
In2 In2 9 2.039(9) ?
In2 In2 3 2.716(10) y
In2 Pd2 8 2.737(15) ?
In2 In1 14 2.756(5) ?
In2 In1 9 2.756(5) ?
In2 In10 . 2.760(6) y
In2 In1 3 2.830(6) ?
In2 Ce4 2_466 3.261(3) ?
In2 Ce4 4_646 3.261(3) ?
In2 Pd1 8 3.305(10) ?
In3 Pd1 5_556 2.774(2) ?
In3 Pd1 4_556 2.774(2) ?
In3 Pd5 3_665 2.7937(18) ?
In3 Pd2 5_556 2.833(5) ?
In3 Pd2 4_556 2.833(5) ?
In3 Pd4 73_445 2.858(2) ?
In3 In9 73_445 3.186(2) y
In3 In5 62_455 3.2524(16) y
In3 In5 33_545 3.2524(16) ?
In3 Ce1 79_546 3.3228(9) ?
In3 Ce1 49_455 3.3228(9) ?
In3 Ce4 3_665 3.324(2) ?
In3 Ce2 11_556 3.3713(16) ?
In4 Pd1 8 2.607(4) ?
In4 In4 63 2.840(3) y
In4 In4 35 2.840(3) ?
In4 In7 75 2.863(3) y
In4 Pd2 8 2.866(8) ?
In4 In5 63 2.9569(18) y
In4 In5 35 2.9569(18) ?
In4 Pd3 75 3.030(3) ?
In4 In6 . 3.2491(13) y
In4 In6 55 3.2491(13) ?
In4 Ce2 9 3.437(2) ?
In5 Pd4 73_445 2.693(2) ?
In5 Pd1 63 2.806(8) ?
In5 Pd1 35 2.806(8) ?
In5 Pd3 75 2.8773(19) ?
In5 In4 63 2.9569(18) ?
In5 In4 35 2.9569(18) ?
In5 In8 73_445 3.134(2) y
In5 In3 62_455 3.2524(16) ?
In5 In3 33_545 3.2524(16) ?
In5 Pd2 63 3.319(14) ?
In5 Pd2 35 3.319(14) ?
In5 Ce1 9 3.4096(17) ?
In5 Ce2 29 3.4171(9) ?
In5 Ce2 51 3.4171(9) ?
In6 Pd1 21 2.913(6) ?
In6 Pd1 46 2.913(6) ?
In6 Pd1 26 2.913(6) ?
In6 In7 52 2.9618(18) y
In6 In7 75 2.9618(18) ?
In6 In4 35 3.2491(13) ?
In6 In4 26 3.2491(13) ?
In6 In4 9 3.2491(13) ?
In6 Ce1 75 3.296(3) ?
In6 Pd2 21 3.298(11) ?
In6 Pd2 46 3.298(11) ?
In6 Pd2 26 3.298(11) ?
In6 Ce3 26 3.3141(14) ?
In7 In7 52 2.845(5) y
In7 In7 75 2.845(5) ?
In7 In7 26 2.845(5) ?
In7 In4 37 2.863(3) ?
In7 In4 75 2.863(3) ?
In7 In4 60 2.863(3) ?
In7 In6 35 2.9618(18) ?
In7 In6 75 2.9618(18) ?
In7 In6 29 2.9618(18) ?
In7 Ce3 26 3.442(2) ?
In7 Ce3 52 3.442(2) ?
In7 Ce3 75 3.442(2) ?
In8 Pd3 4_656 2.841(2) ?
In8 Pd3 3_665 2.841(3) ?
In8 Pd3 2_566 2.841(3) ?
In8 In5 38 3.134(2) ?
In8 In5 57 3.134(2) ?
In8 In5 73 3.134(2) ?
In8 In8 4_656 3.174(4) y
In8 In8 3_665 3.174(4) ?
In8 In8 2_566 3.174(4) ?
In8 Ce2 27_655 3.5862(16) ?
In8 Ce2 83_556 3.5862(16) ?
In8 Ce2 53_565 3.5862(16) ?
In9 Pd5 52_656 2.765(2) ?
In9 Pd5 75_665 2.765(2) ?
In9 Pd5 26_566 2.765(2) ?
In9 In3 38 3.186(2) ?
In9 In3 57 3.186(2) ?
In9 In3 73 3.186(2) ?
In9 In9 52_656 3.218(4) y
In9 In9 75_665 3.218(4) ?
In9 In9 26_566 3.218(4) ?
In9 Ce1 25 3.3002(14) ?
In9 Ce1 81 3.3002(14) ?
In9 Ce1 7_656 3.3002(14) ?
In10 In2 14 2.760(6) ?
In10 In2 9 2.760(6) ?
In10 In2 13 2.760(6) ?
In10 In2 12 2.760(6) ?
In10 In2 3 2.760(6) ?
In10 In2 16 2.760(6) ?
In10 In2 2 2.760(6) ?
In10 In2 4 2.760(6) ?
In10 In2 15 2.760(6) ?
In10 In2 10 2.760(6) ?
In10 In2 11 2.760(6) ?
In10 Ce4 1_444 3.610(2) ?
In10 Ce4 2_466 3.610(2) ?
In10 Ce4 3_664 3.610(2) ?
In10 Ce4 4_646 3.610(2) ?
